data_7218911
loop_
_publ_author_name
'Fernandes, Jos\'e A.'
'Ramos, Ana I.'
'Ribeiro-Claro, Paulo'
'Almeida Paz, Filipe A.'
'Braga, Susana S.'

_publ_section_title
;
 Studies on polymorph conversion in a new cyclodextrin inclusion compound
;
_journal_issue 4
_journal_name_full CrystEngComm
_journal_page_first 937
_journal_paper_doi 10.1039/C4CE02041C
_journal_volume 17
_journal_year 2015
_chemical_absolute_configuration rm
_chemical_formula_moiety 'C42 H70 O35, C11 H9 N O, 11(H2O)'
_chemical_formula_sum 'C106 H202 N2 O94'
_chemical_formula_weight 3008.68
_chemical_name_systematic '4-Phenyl-Pyridine-N-oxide b-cyclodextrin hendecahydrate'
_chemical_properties_physical 'degrades when dry'
_space_group_crystal_system triclinic
_space_group_IT_number 1
_space_group_name_Hall 'P 1'
_space_group_name_H-M_alt 'P 1'
_symmetry_space_group_name_Hall 'P 1'
_symmetry_space_group_name_H-M 'P 1'
_atom_sites_solution_hydrogens geom
_audit_creation_method SHELXL-2014/7
_audit_update_record
;
2014-10-03 deposited with the CCDC.
2014-11-24 downloaded from the CCDC.
;
_cell_angle_alpha 99.573(9)
_cell_angle_beta 113.073(9)
_cell_angle_gamma 102.518(10)
_cell_formula_units_Z 1
_cell_length_a 15.281(3)
_cell_length_b 15.431(3)
_cell_length_c 17.911(4)
_cell_measurement_reflns_used 7471
_cell_measurement_temperature 150(2)
_cell_measurement_theta_max 23.89
_cell_measurement_theta_min 3.17
_cell_volume 3641.8(14)
_computing_cell_refinement 'Bruker SMART'
_computing_data_collection 'Bruker SMART'
_computing_data_reduction 'Bruker SAINT'
_computing_molecular_graphics 'DIAMOND (Brandenburg, 2009)'
_computing_publication_material 'SHELXTL (Sheldrick, 2008)'
_computing_structure_refinement 'SHELXL-2014/7 (Sheldrick, 2014)'
_computing_structure_solution 'Bruker SHELXTL'
_diffrn_ambient_temperature 150(2)
_diffrn_measured_fraction_theta_full 0.975
_diffrn_measured_fraction_theta_max 0.971
_diffrn_measurement_device_type 'CCD area detector'
_diffrn_measurement_method 'phi and omega scans'
_diffrn_radiation_monochromator graphite
_diffrn_radiation_source 'sealed tube'
_diffrn_radiation_type MoK\a
_diffrn_radiation_wavelength 0.71073
_diffrn_reflns_av_R_equivalents 0.0562
_diffrn_reflns_av_unetI/netI 0.1049
_diffrn_reflns_Laue_measured_fraction_full 0.975
_diffrn_reflns_Laue_measured_fraction_max 0.971
_diffrn_reflns_limit_h_max 18
_diffrn_reflns_limit_h_min -13
_diffrn_reflns_limit_k_max 14
_diffrn_reflns_limit_k_min -18
_diffrn_reflns_limit_l_max 21
_diffrn_reflns_limit_l_min -21
_diffrn_reflns_number 31719
_diffrn_reflns_point_group_measured_fraction_full 0.714
_diffrn_reflns_point_group_measured_fraction_max 0.709
_diffrn_reflns_theta_full 25.242
_diffrn_reflns_theta_max 25.350
_diffrn_reflns_theta_min 3.528
_exptl_absorpt_coefficient_mu 0.122
_exptl_absorpt_correction_type none
_exptl_crystal_colour Colourless
_exptl_crystal_density_diffrn 1.372
_exptl_crystal_description Plate
_exptl_crystal_F_000 1604
_exptl_crystal_recrystallization_method 'Re-crystallisation from solvent: water'
_exptl_crystal_size_max 0.160
_exptl_crystal_size_mid 0.040
_exptl_crystal_size_min 0.040
_refine_diff_density_max 1.292
_refine_diff_density_min -1.668
_refine_diff_density_rms 0.170
_refine_ls_abs_structure_details
;
 Flack x determined using 3477 quotients [(I+)-(I-)]/[(I+)+(I-)]
 (Parsons, Flack and Wagner, Acta Cryst. B69 (2013) 249-259).
;
_refine_ls_abs_structure_Flack -0.9(7)
_refine_ls_extinction_method none
_refine_ls_goodness_of_fit_ref 1.405
_refine_ls_hydrogen_treatment constr
_refine_ls_matrix_type full
_refine_ls_number_parameters 1559
_refine_ls_number_reflns 18955
_refine_ls_number_restraints 627
_refine_ls_restrained_S_all 1.394
_refine_ls_R_factor_all 0.1808
_refine_ls_R_factor_gt 0.1384
_refine_ls_shift/su_max 0.000
_refine_ls_shift/su_mean 0.000
_refine_ls_structure_factor_coef Fsqd
_refine_ls_weighting_details 'w=1/[\s^2^(Fo^2^)+(0.2000P)^2^] where P=(Fo^2^+2Fc^2^)/3'
_refine_ls_weighting_scheme calc
_refine_ls_wR_factor_gt 0.3494
_refine_ls_wR_factor_ref 0.3831
_reflns_Friedel_coverage 0.461
_reflns_Friedel_fraction_full 0.453
_reflns_Friedel_fraction_max 0.448
_reflns_number_gt 12782
_reflns_number_total 18955
_reflns_threshold_expression 'I > 2\s(I)'
_cod_data_source_file c4ce02041c2.cif
_cod_data_source_block I
_cod_depositor_comments 'Adding full bibliography for 7218911--7218912.cif.'
_cod_original_cell_volume 3641.9(13)
_cod_database_code 7218911
_shelx_shelxl_version_number 2014/7
_shelx_space_group_comment
;
The symmetry employed for this shelxl refinement is uniquely defined
by the following loop, which should always be used as a source of
symmetry information in preference to the above space-group names.
They are only intended as comments.
;
_shelx_estimated_absorpt_t_min 0.981
_shelx_estimated_absorpt_t_max 0.995

loop_
_space_group_symop_operation_xyz
'x, y, z'

loop_
_atom_site_label
_atom_site_type_symbol
_atom_site_fract_x
_atom_site_fract_y
_atom_site_fract_z
_atom_site_U_iso_or_equiv
_atom_site_adp_type
_atom_site_occupancy
_atom_site_site_symmetry_order
_atom_site_calc_flag
_atom_site_refinement_flags_posn
_atom_site_refinement_flags_adp
_atom_site_refinement_flags_occupancy
_atom_site_disorder_assembly
_atom_site_disorder_group
O1 O 0.8496(9) 0.1589(9) 0.9038(8) 0.037(2) Uani 1 1 d . . . . .
H1 H 0.9104 0.1665 0.9337 0.055 Uiso 1 1 calc R U . . .
O2 O 0.7094(10) -0.0022(9) 0.8784(8) 0.042(3) Uani 1 1 d . . . . .
H2 H 0.7333 0.0556 0.8912 0.063 Uiso 1 1 calc R U . . .
O3 O 0.5539(9) -0.1666(9) 0.8401(8) 0.035(2) Uani 1 1 d . . . . .
H3 H 0.4927 -0.1958 0.8196 0.053 Uiso 1 1 calc R U . . .
O4 O 0.3653(10) -0.1859(10) 0.8315(8) 0.048(3) Uani 1 1 d . . . . .
H4 H 0.3536 -0.1697 0.8729 0.072 Uiso 1 1 calc DR U . . .
O5 O 0.1671(10) -0.2075(11) 0.8076(8) 0.054(3) Uani 1 1 d . U . . .
H5 H 0.1527 -0.2558 0.8219 0.081 Uiso 1 1 calc DR U . . .
O6 O 0.0620(10) -0.0843(9) 0.8110(8) 0.041(3) Uani 1 1 d . . . . .
H6 H 0.1120 -0.1030 0.8209 0.062 Uiso 1 1 calc R U . . .
O7 O -0.0257(10) 0.0584(9) 0.8109(8) 0.041(3) Uani 1 1 d . . . . .
H7 H -0.0359 0.1082 0.8031 0.061 Uiso 1 1 calc DR U . . .
O8 O 0.0633(9) 0.2472(9) 0.8444(8) 0.032(2) Uani 1 1 d . . . . .
H8 H 0.1018 0.2825 0.8931 0.048 Uiso 1 1 calc DR U . . .
O9 O 0.1425(9) 0.4427(9) 0.8637(8) 0.036(2) Uani 1 1 d . . . . .
H9 H 0.1074 0.4631 0.8839 0.054 Uiso 1 1 calc DR U . . .
O10 O 0.3283(10) 0.5519(10) 0.8998(8) 0.041(3) Uani 1 1 d . . . . .
H10 H 0.2680 0.5503 0.8808 0.061 Uiso 1 1 calc DR U . . .
O11 O 0.5189(9) 0.6496(9) 0.9190(7) 0.033(2) Uani 1 1 d . . . . .
H11 H 0.5026 0.6571 0.9587 0.050 Uiso 1 1 calc R U . . .
O12 O 0.6809(9) 0.6008(9) 0.9262(8) 0.039(3) Uani 1 1 d . . . . .
H12 H 0.7213 0.5933 0.9707 0.059 Uiso 1 1 calc DR U . . .
O13 O 0.8397(9) 0.5293(9) 0.9284(8) 0.042(3) Uani 1 1 d . . . . .
H13 H 0.8944 0.5352 0.9261 0.063 Uiso 1 1 calc R U . . .
O14 O 0.8561(10) 0.3525(9) 0.9238(8) 0.038(2) Uani 1 1 d . . . . .
H14 H 0.8668 0.3304 0.9651 0.056 Uiso 1 1 calc DR U . . .
O15 O 0.6781(9) 0.0911(9) 0.7513(7) 0.033(2) Uani 1 1 d . . . . .
O16 O 0.4101(9) -0.1332(9) 0.7022(8) 0.036(2) Uani 1 1 d . . . . .
O17 O 0.1219(8) -0.1212(8) 0.6794(7) 0.026(2) Uani 1 1 d . . . . .
O18 O 0.0318(9) 0.1287(8) 0.6933(8) 0.028(2) Uani 1 1 d . . . . .
O19 O 0.2018(9) 0.4165(9) 0.7351(7) 0.028(2) Uani 1 1 d . . . . .
O20 O 0.5037(8) 0.5318(8) 0.7734(7) 0.0196(18) Uani 1 1 d . . . . .
O21 O 0.7165(9) 0.3837(9) 0.7784(8) 0.035(2) Uani 1 1 d . . . . .
O22 O 0.7579(9) 0.1728(9) 0.6864(8) 0.036(2) Uani 1 1 d . . . . .
O23 O 0.5066(9) -0.1415(9) 0.6292(8) 0.040(3) Uani 1 1 d . . . . .
O24 O 0.1374(8) -0.2412(8) 0.5912(7) 0.023(2) Uani 1 1 d . . . . .
O25 O -0.0679(9) -0.0093(9) 0.5905(8) 0.035(2) Uani 1 1 d . . . . .
O26 O 0.0365(9) 0.3466(9) 0.6349(8) 0.031(2) Uani 1 1 d . U . . .
O27 O 0.3752(9) 0.5821(8) 0.6900(7) 0.024(2) Uani 1 1 d . . . . .
O28 O 0.6865(10) 0.4888(11) 0.7013(9) 0.052(3) Uani 1 1 d . . . . .
O29 O 0.6503(13) -0.0636(13) 0.5727(10) 0.082(5) Uani 1 1 d . . . . .
H29 H 0.6577 -0.0578 0.5296 0.123 Uiso 1 1 calc R U . . .
O30 O 0.2414(10) -0.3242(9) 0.5200(8) 0.040(3) Uani 1 1 d . . . . .
H30 H 0.2456 -0.3473 0.4761 0.059 Uiso 1 1 calc R U . . .
O31 O -0.1090(15) -0.1885(14) 0.4980(13) 0.101(5) Uani 1 1 d . U . . .
H31 H -0.1290 -0.2267 0.4510 0.151 Uiso 1 1 calc R U . . .
O32 O -0.1346(10) 0.2043(9) 0.5229(8) 0.043(3) Uani 1 1 d . . . . .
H32 H -0.1358 0.2589 0.5258 0.064 Uiso 1 1 calc DR U . . .
O33 O 0.1677(9) 0.5561(9) 0.5898(8) 0.030(2) Uani 1 1 d . . . . .
H33 H 0.1207 0.5470 0.5419 0.045 Uiso 1 1 calc R U . . .
O35 O 0.8052(11) 0.3284(10) 0.6248(9) 0.054(3) Uani 1 1 d . U . . .
H35 H 0.8113 0.3838 0.6248 0.081 Uiso 1 1 calc R U . . .
O36 O 0.5348(10) -0.1747(9) -0.0038(8) 0.040(3) Uani 1 1 d . . . . .
H36 H 0.5954 -0.1449 0.0138 0.060 Uiso 1 1 calc R U . . .
O37 O 0.7085(10) -0.0402(10) 0.0242(8) 0.046(3) Uani 1 1 d . U . . .
H37 H 0.7157 -0.0211 -0.0149 0.069 Uiso 1 1 calc R U . . .
O38 O 0.8820(9) 0.1135(8) 0.0635(8) 0.033(2) Uani 1 1 d . . . . .
H38 H 0.8530 0.0715 0.0176 0.050 Uiso 1 1 calc R U . . .
O39 O 0.9007(11) 0.2958(9) 0.0681(8) 0.043(3) Uani 1 1 d . . . . .
H39 H 0.8625 0.2426 0.0575 0.064 Uiso 1 1 calc R U . . .
O40 O 0.9358(10) 0.4877(10) 0.0948(8) 0.046(3) Uani 1 1 d . . . . .
H40 H 0.9741 0.5417 0.1083 0.069 Uiso 1 1 calc R U . . .
O41 O 0.8122(10) 0.5971(10) 0.0921(9) 0.042(3) Uani 1 1 d . U . . .
H41 H 0.8287 0.5490 0.0845 0.062 Uiso 1 1 calc R U . . .
O42 O 0.6747(9) 0.6915(9) 0.0951(8) 0.032(2) Uani 1 1 d . . . . .
H42 H 0.6207 0.6493 0.0786 0.047 Uiso 1 1 calc R U . . .
O43 O 0.4784(9) 0.6079(8) 0.0661(7) 0.031(2) Uani 1 1 d . . . . .
H43 H 0.4309 0.5801 0.0180 0.046 Uiso 1 1 calc R U . . .
O44 O 0.2813(9) 0.5308(9) 0.0449(7) 0.030(2) Uani 1 1 d . . . . .
H44 H 0.2278 0.5364 0.0448 0.045 Uiso 1 1 calc R U . . .
O45 O 0.1601(10) 0.3550(9) 0.0102(8) 0.040(3) Uani 1 1 d . . . . .
H45 H 0.2093 0.3944 0.0125 0.060 Uiso 1 1 calc R U . . .
O46 O 0.0509(9) 0.1744(8) -0.0131(8) 0.034(2) Uani 1 1 d . . . . .
H46 H 0.0901 0.1477 -0.0212 0.051 Uiso 1 1 calc R U . . .
O47 O 0.1006(9) 0.0120(9) -0.0232(8) 0.036(2) Uani 1 1 d . . . . .
H47 H 0.0455 -0.0106 -0.0231 0.054 Uiso 1 1 calc R U . . .
O48 O 0.1665(9) -0.1484(9) -0.0241(8) 0.038(2) Uani 1 1 d . . . . .
H48 H 0.1105 -0.1891 -0.0529 0.057 Uiso 1 1 calc R U . . .
O49 O 0.3400(9) -0.1769(9) -0.0220(8) 0.041(2) Uani 1 1 d . U . . .
H49 H 0.2930 -0.1955 -0.0095 0.061 Uiso 1 1 calc R U . . .
O50 O 0.6401(9) -0.0328(9) 0.1499(8) 0.035(2) Uani 1 1 d . . . . .
O51 O 0.8763(9) 0.2253(9) 0.1996(8) 0.038(2) Uani 1 1 d . . . . .
O52 O 0.8782(9) 0.5110(8) 0.2243(8) 0.030(2) Uani 1 1 d . . . . .
O53 O 0.6338(8) 0.6095(8) 0.2161(7) 0.026(2) Uani 1 1 d . . . . .
O54 O 0.3334(8) 0.4434(8) 0.1733(7) 0.025(2) Uani 1 1 d . . . . .
O55 O 0.2022(9) 0.1508(8) 0.1311(8) 0.026(2) Uani 1 1 d . . . . .
O56 O 0.3420(9) -0.0667(8) 0.1249(8) 0.030(2) Uani 1 1 d . . . . .
O57 O 0.4282(10) -0.2018(9) 0.2729(8) 0.043(3) Uani 1 1 d . . . . .
H57 H 0.4152 -0.2097 0.3132 0.065 Uiso 1 1 calc R U . . .
O58 O 0.8240(13) -0.0337(14) 0.3322(11) 0.092(5) Uani 1 1 d . U . . .
H58 H 0.8835 -0.0219 0.3394 0.138 Uiso 1 1 calc R U . . .
O59 O 1.1126(9) 0.3503(9) 0.3825(8) 0.035(2) Uani 1 1 d . . . . .
H59 H 1.1448 0.3357 0.4259 0.053 Uiso 1 1 calc R U . . .
O60 O 0.8941(11) 0.6356(11) 0.4614(9) 0.060(3) Uani 1 1 d . . . . .
H60 H 0.9108 0.5972 0.4879 0.090 Uiso 1 1 calc R U . . .
O61 O 0.5781(10) 0.7370(10) 0.3846(8) 0.051(3) Uani 1 1 d . . . . .
H61 H 0.5883 0.7639 0.3502 0.076 Uiso 1 1 calc R U . . .
O62 O 0.2238(9) 0.4469(9) 0.3181(8) 0.038(2) Uani 1 1 d . . . . .
H62 H 0.1684 0.4079 0.3044 0.057 Uiso 1 1 calc R U . . .
O64 O 0.2491(10) -0.0521(9) 0.2003(9) 0.045(3) Uani 1 1 d . . . . .
O65 O 0.5734(9) -0.1291(9) 0.2153(7) 0.029(2) Uani 1 1 d . . . . .
O66 O 0.9006(9) 0.1137(10) 0.2733(8) 0.041(3) Uani 1 1 d . . . . .
O67 O 1.0147(9) 0.4723(8) 0.3119(7) 0.027(2) Uani 1 1 d . . . . .
O68 O 0.7966(8) 0.6909(8) 0.3157(7) 0.0207(18) Uani 1 1 d . . . . .
O69 O 0.4256(9) 0.5863(9) 0.2737(8) 0.034(2) Uani 1 1 d . . . . .
O70 O 0.1743(9) 0.2628(8) 0.2183(8) 0.030(2) Uani 1 1 d . . . . .
C1 C 0.7097(13) 0.2852(13) 0.6148(11) 0.040(4) Uani 1 1 d . U . . .
H1A H 0.6736 0.2340 0.5619 0.048 Uiso 1 1 calc R U . . .
H1B H 0.6717 0.3301 0.6104 0.048 Uiso 1 1 calc R U . . .
C2 C 0.7154(11) 0.2478(11) 0.6886(10) 0.029(3) Uani 1 1 d . U . . .
H2A H 0.6455 0.2215 0.6806 0.035 Uiso 1 1 calc R U . . .
C3 C 0.7725(12) 0.3217(10) 0.7727(9) 0.027(3) Uani 1 1 d . U . . .
H3A H 0.8386 0.3570 0.7776 0.033 Uiso 1 1 calc R U . . .
C4 C 0.7894(11) 0.2796(10) 0.8457(9) 0.023(3) Uani 1 1 d . U . . .
H4A H 0.7242 0.2522 0.8463 0.028 Uiso 1 1 calc R U . . .
C5 C 0.8399(12) 0.2053(12) 0.8384(10) 0.031(3) Uani 1 1 d . U . . .
H5A H 0.9070 0.2330 0.8411 0.037 Uiso 1 1 calc R U . . .
C6 C 0.7697(11) 0.1318(12) 0.7516(10) 0.030(3) Uani 1 1 d . U . . .
H6A H 0.8014 0.0827 0.7448 0.036 Uiso 1 1 calc R U . . .
C7 C 0.5689(17) -0.0312(15) 0.5732(13) 0.062(5) Uani 1 1 d . U . . .
H7A H 0.5075 -0.0658 0.5204 0.075 Uiso 1 1 calc R U . . .
H7B H 0.5847 0.0350 0.5750 0.075 Uiso 1 1 calc R U . . .
C8 C 0.5502(14) -0.0435(13) 0.6485(11) 0.045(4) Uani 1 1 d . U . . .
H8A H 0.5009 -0.0117 0.6520 0.054 Uiso 1 1 calc R U . . .
C9 C 0.6420(12) -0.0081(12) 0.7290(10) 0.031(3) Uani 1 1 d . U . . .
H9A H 0.6944 -0.0344 0.7239 0.037 Uiso 1 1 calc R U . . .
C10 C 0.6199(11) -0.0337(11) 0.7998(10) 0.029(3) Uani 1 1 d . U . . .
H10A H 0.5698 -0.0047 0.8062 0.034 Uiso 1 1 calc R U . . .
C11 C 0.5761(12) -0.1385(12) 0.7756(10) 0.037(4) Uani 1 1 d . U . . .
H11A H 0.6268 -0.1667 0.7694 0.044 Uiso 1 1 calc R U . . .
C12 C 0.4836(12) -0.1716(12) 0.6919(11) 0.036(3) Uani 1 1 d . U . . .
H12A H 0.4571 -0.2406 0.6746 0.043 Uiso 1 1 calc R U . . .
C13 C 0.2433(12) -0.2295(11) 0.5249(10) 0.028(3) Uani 1 1 d . U . . .
H13A H 0.1869 -0.2270 0.4742 0.034 Uiso 1 1 calc R U . . .
H13B H 0.3066 -0.1935 0.5267 0.034 Uiso 1 1 calc R U . . .
C14 C 0.2349(11) -0.1881(11) 0.6033(10) 0.026(3) Uani 1 1 d . U . . .
H14A H 0.2392 -0.1216 0.6088 0.031 Uiso 1 1 calc R U . . .
C15 C 0.3145(12) -0.1982(11) 0.6839(10) 0.031(3) Uani 1 1 d . U . . .
H15A H 0.3181 -0.2628 0.6745 0.038 Uiso 1 1 calc R U . . .
C16 C 0.2934(14) -0.1733(14) 0.7588(11) 0.047(4) Uani 1 1 d . U . . .
H16A H 0.2974 -0.1066 0.7704 0.056 Uiso 1 1 calc R U . . .
C17 C 0.1916(12) -0.2282(12) 0.7381(10) 0.033(3) Uani 1 1 d . U . . .
H17A H 0.1888 -0.2947 0.7268 0.039 Uiso 1 1 calc R U . . .
C18 C 0.1164(13) -0.2171(11) 0.6590(10) 0.031(3) Uani 1 1 d . U . . .
H18A H 0.0480 -0.2567 0.6455 0.038 Uiso 1 1 calc R U . . .
C19 C -0.0156(17) -0.1092(16) 0.5144(14) 0.066(5) Uani 1 1 d . U . . .
H19A H 0.0391 -0.1339 0.5145 0.079 Uiso 1 1 calc R U . . .
H19B H -0.0323 -0.0760 0.4705 0.079 Uiso 1 1 calc R U . . .
C20 C 0.0140(12) -0.0473(11) 0.5983(10) 0.031(3) Uani 1 1 d . U . . .
H20A H 0.0761 0.0043 0.6141 0.037 Uiso 1 1 calc R U . . .
C21 C 0.0320(12) -0.0967(11) 0.6668(11) 0.033(3) Uani 1 1 d . U . . .
H21A H -0.0260 -0.1535 0.6484 0.039 Uiso 1 1 calc R U . . .
C22 C 0.0517(12) -0.0362(11) 0.7493(10) 0.032(3) Uani 1 1 d . U . . .
H22A H 0.1137 0.0172 0.7698 0.039 Uiso 1 1 calc R U . . .
C23 C -0.0387(12) -0.0006(11) 0.7322(11) 0.031(3) Uani 1 1 d . U . . .
H23A H -0.0997 -0.0551 0.7115 0.037 Uiso 1 1 calc R U . . .
C24 C -0.0541(12) 0.0498(12) 0.6659(11) 0.038(4) Uani 1 1 d . U . . .
H24A H -0.1145 0.0704 0.6554 0.046 Uiso 1 1 calc R U . . .
C25 C -0.0328(15) 0.2012(13) 0.5421(11) 0.047(4) Uani 1 1 d . U . . .
H25A H -0.0122 0.2255 0.5017 0.056 Uiso 1 1 calc R U . . .
H25B H -0.0333 0.1360 0.5338 0.056 Uiso 1 1 calc R U . . .
C26 C 0.0415(13) 0.2547(12) 0.6288(10) 0.034(3) Uani 1 1 d . U . . .
H26A H 0.1099 0.2536 0.6371 0.041 Uiso 1 1 calc R U . . .
C27 C 0.0173(11) 0.2181(10) 0.6963(9) 0.023(3) Uani 1 1 d . U . . .
H27A H -0.0537 0.2127 0.6843 0.027 Uiso 1 1 calc R U . . .
C28 C 0.0876(11) 0.2821(10) 0.7845(9) 0.019(3) Uani 1 1 d . U . . .
H28A H 0.1577 0.2838 0.7967 0.023 Uiso 1 1 calc R U . . .
C29 C 0.0783(12) 0.3772(11) 0.7819(10) 0.034(3) Uani 1 1 d . U . . .
H29A H 0.0076 0.3743 0.7686 0.040 Uiso 1 1 calc R U . . .
C30 C 0.1013(11) 0.4095(11) 0.7156(10) 0.025(3) Uani 1 1 d . U . . .
H30A H 0.0922 0.4717 0.7157 0.030 Uiso 1 1 calc R U . . .
C31 C 0.2138(12) 0.4824(11) 0.5882(10) 0.030(3) Uani 1 1 d . U . . .
H31A H 0.2401 0.4814 0.5456 0.036 Uiso 1 1 calc R U . . .
H31B H 0.1634 0.4217 0.5725 0.036 Uiso 1 1 calc R U . . .
C32 C 0.2977(11) 0.4996(11) 0.6742(9) 0.023(3) Uani 1 1 d . U . . .
H32A H 0.3256 0.4468 0.6732 0.028 Uiso 1 1 calc R U . . .
C33 C 0.2656(11) 0.5075(10) 0.7448(9) 0.020(3) Uani 1 1 d . U . . .
H33A H 0.2282 0.5535 0.7422 0.024 Uiso 1 1 calc R U . . .
C34 C 0.3545(10) 0.5345(9) 0.8306(9) 0.021(3) Uani 1 1 d . U . . .
H34A H 0.3849 0.4832 0.8346 0.026 Uiso 1 1 calc DR U . . .
C35 C 0.4307(11) 0.6198(11) 0.8394(9) 0.027(3) Uani 1 1 d . U . . .
H35A H 0.3997 0.6706 0.8347 0.032 Uiso 1 1 calc R U . . .
C36 C 0.4634(12) 0.6048(11) 0.7691(9) 0.025(3) Uani 1 1 d . U . . .
H36A H 0.5143 0.6623 0.7758 0.030 Uiso 1 1 calc R U . . .
C37A C 0.5294(17) 0.5018(16) 0.6158(13) 0.063(5) Uani 0.5 1 d . U P A 1
H37X H 0.4604 0.4948 0.6085 0.075 Uiso 0.5 1 calc R U P A 1
H37Y H 0.5260 0.4584 0.5666 0.075 Uiso 0.5 1 calc R U P A 1
O34A O 0.5821(19) 0.603(2) 0.6220(16) 0.060(7) Uani 0.5 1 d . U P A 1
H34 H 0.5496 0.6164 0.5778 0.090 Uiso 0.5 1 calc R U P A 1
C37B C 0.5294(17) 0.5018(16) 0.6158(13) 0.063(5) Uani 0.5 1 d . U P A 2
H37Z H 0.5709 0.5555 0.6084 0.075 Uiso 0.5 1 calc R U P A 2
H37W H 0.4706 0.5168 0.6180 0.075 Uiso 0.5 1 calc R U P A 2
O34B O 0.495(2) 0.415(3) 0.5409(19) 0.088(9) Uani 0.5 1 d . U P A 2
H34B H 0.5145 0.3729 0.5595 0.133 Uiso 0.5 1 calc R U P A 2
C38 C 0.5888(14) 0.4812(14) 0.6953(11) 0.044(4) Uani 1 1 d . U . . .
H38A H 0.5559 0.4166 0.6930 0.053 Uiso 1 1 calc R U . A 1
C39 C 0.5992(12) 0.5472(12) 0.7727(11) 0.034(3) Uani 1 1 d . U . . .
H39A H 0.6243 0.6123 0.7717 0.041 Uiso 1 1 calc R U . . .
C40 C 0.6682(12) 0.5334(11) 0.8550(10) 0.030(3) Uani 1 1 d . U . . .
H40A H 0.6400 0.4701 0.8584 0.036 Uiso 1 1 calc R U . . .
C41 C 0.7661(13) 0.5416(12) 0.8505(11) 0.038(4) Uani 1 1 d . U . . .
H41A H 0.7927 0.6052 0.8469 0.046 Uiso 1 1 calc R U . . .
C42 C 0.7503(12) 0.4744(13) 0.7741(11) 0.038(4) Uani 1 1 d . U . . .
H42A H 0.8165 0.4830 0.7731 0.046 Uiso 1 1 calc R U . . .
C43 C 0.4735(13) -0.1017(12) 0.2869(10) 0.034(3) Uani 1 1 d . U . . .
H43A H 0.4264 -0.0682 0.2909 0.041 Uiso 1 1 calc R U . . .
H43B H 0.5355 -0.0770 0.3408 0.041 Uiso 1 1 calc R U . . .
C44 C 0.4965(11) -0.0871(11) 0.2175(10) 0.027(3) Uani 1 1 d . U . . .
H44A H 0.5242 -0.0190 0.2278 0.032 Uiso 1 1 calc R U . . .
C45 C 0.4034(12) -0.1257(11) 0.1286(10) 0.028(3) Uani 1 1 d . U . . .
H45A H 0.3649 -0.1899 0.1224 0.034 Uiso 1 1 calc R U . . .
C46 C 0.4325(12) -0.1265(11) 0.0559(11) 0.035(3) Uani 1 1 d . U . . .
H46A H 0.4568 -0.0614 0.0544 0.042 Uiso 1 1 calc DR U . . .
C47 C 0.5117(14) -0.1712(12) 0.0635(10) 0.037(4) Uani 1 1 d . U . . .
H47A H 0.4835 -0.2366 0.0621 0.045 Uiso 1 1 calc R U . . .
C48 C 0.6000(12) -0.1261(11) 0.1486(11) 0.036(4) Uani 1 1 d . U . . .
H48A H 0.6515 -0.1583 0.1544 0.044 Uiso 1 1 calc R U . . .
C49 C 0.7954(17) 0.0439(15) 0.3276(14) 0.060(5) Uani 1 1 d . U . . .
H49A H 0.8413 0.0940 0.3801 0.072 Uiso 1 1 calc R U . . .
H49B H 0.7273 0.0310 0.3241 0.072 Uiso 1 1 calc R U . . .
C50 C 0.7951(13) 0.0762(12) 0.2542(10) 0.039(4) Uani 1 1 d . U . . .
H50A H 0.7634 0.1266 0.2492 0.046 Uiso 1 1 calc DR U . . .
C51 C 0.7422(12) 0.0010(11) 0.1716(10) 0.032(3) Uani 1 1 d . U . . .
H51A H 0.7713 -0.0509 0.1789 0.038 Uiso 1 1 calc R U . . .
C52 C 0.7554(12) 0.0349(11) 0.1004(10) 0.030(3) Uani 1 1 d . U . . .
H52A H 0.7220 0.0837 0.0902 0.036 Uiso 1 1 calc R U . . .
C53 C 0.8661(12) 0.0778(12) 0.1285(10) 0.036(3) Uani 1 1 d . U . . .
H53A H 0.8977 0.0274 0.1357 0.044 Uiso 1 1 calc R U . . .
C54 C 0.9177(13) 0.1506(13) 0.2096(11) 0.041(4) Uani 1 1 d . U . . .
H54A H 0.9911 0.1730 0.2265 0.049 Uiso 1 1 calc R U . . .
C55 C 1.0199(12) 0.3520(12) 0.3785(10) 0.034(3) Uani 1 1 d . U . . .
H55A H 1.0302 0.3971 0.4298 0.041 Uiso 1 1 calc R U . . .
H55B H 0.9821 0.2902 0.3766 0.041 Uiso 1 1 calc R U . . .
C56 C 0.9592(12) 0.3792(12) 0.2993(10) 0.034(3) Uani 1 1 d . U . . .
H56A H 0.8917 0.3769 0.2957 0.041 Uiso 1 1 calc R U . . .
C57 C 0.9470(12) 0.3142(11) 0.2168(10) 0.029(3) Uani 1 1 d . U . . .
H57A H 1.0131 0.3064 0.2247 0.035 Uiso 1 1 calc R U . . .
C58 C 0.9078(10) 0.3555(11) 0.1439(10) 0.028(3) Uani 1 1 d . U . . .
H58A H 0.8390 0.3570 0.1336 0.034 Uiso 1 1 calc DR U . . .
C59 C 0.9696(12) 0.4486(12) 0.1624(10) 0.032(3) Uani 1 1 d . U . . .
H59A H 1.0387 0.4470 0.1738 0.039 Uiso 1 1 calc R U . . .
C60 C 0.9750(11) 0.5055(12) 0.2395(10) 0.028(3) Uani 1 1 d . U . . .
H60A H 1.0197 0.5694 0.2523 0.034 Uiso 1 1 calc R U . . .
C61 C 0.9251(13) 0.6304(13) 0.3965(11) 0.039(4) Uani 1 1 d . U . . .
H61A H 0.9555 0.5799 0.3948 0.046 Uiso 1 1 calc R U . . .
H61B H 0.9764 0.6891 0.4081 0.046 Uiso 1 1 calc R U . . .
C62 C 0.8345(12) 0.6118(11) 0.3103(11) 0.033(3) Uani 1 1 d . U . . .
H62A H 0.7814 0.5545 0.3007 0.039 Uiso 1 1 calc R U . . .
C63 C 0.8634(12) 0.6002(11) 0.2374(10) 0.030(3) Uani 1 1 d . U . . .
H63A H 0.9264 0.6500 0.2520 0.036 Uiso 1 1 calc R U . . .
C64 C 0.7810(11) 0.6008(11) 0.1568(9) 0.022(3) Uani 1 1 d . U . . .
H64A H 0.7229 0.5442 0.1390 0.026 Uiso 1 1 calc R U . . .
C65 C 0.7474(11) 0.6836(10) 0.1703(10) 0.026(3) Uani 1 1 d . U . . .
H65A H 0.8077 0.7384 0.1895 0.031 Uiso 1 1 calc R U . . .
C66 C 0.7171(11) 0.6917(11) 0.2398(10) 0.029(3) Uani 1 1 d . U . . .
H66A H 0.6973 0.7489 0.2485 0.035 Uiso 1 1 calc R U . . .
C67 C 0.5913(14) 0.6471(13) 0.3693(11) 0.044(4) Uani 1 1 d . U . . .
H67A H 0.5812 0.6167 0.4111 0.052 Uiso 1 1 calc R U . . .
H67B H 0.6608 0.6547 0.3776 0.052 Uiso 1 1 calc R U . . .
C68 C 0.5195(12) 0.5857(11) 0.2812(10) 0.030(3) Uani 1 1 d . U . . .
H68A H 0.5239 0.5215 0.2762 0.036 Uiso 1 1 calc R U . . .
C69 C 0.5428(11) 0.6238(11) 0.2134(10) 0.026(3) Uani 1 1 d . U . . .
H69A H 0.5499 0.6913 0.2245 0.031 Uiso 1 1 calc R U . . .
C70 C 0.4591(10) 0.5719(11) 0.1270(10) 0.023(3) Uani 1 1 d . U . . .
H70A H 0.4554 0.5052 0.1154 0.028 Uiso 1 1 calc R U . . .
C71 C 0.3621(11) 0.5799(11) 0.1249(10) 0.028(3) Uani 1 1 d . U . . .
H71A H 0.3659 0.6466 0.1365 0.033 Uiso 1 1 calc R U . . .
C72 C 0.3434(13) 0.5404(11) 0.1945(9) 0.031(3) Uani 1 1 d . U . . .
H72A H 0.2808 0.5490 0.1955 0.037 Uiso 1 1 calc R U . . .
C73 C 0.2959(11) 0.3999(10) 0.3201(9) 0.022(3) Uani 1 1 d . U . . .
H73A H 0.3045 0.3648 0.3627 0.026 Uiso 1 1 calc R U . . .
H73B H 0.3614 0.4458 0.3368 0.026 Uiso 1 1 calc R U . . .
C74 C 0.2614(11) 0.3337(10) 0.2333(10) 0.021(3) Uani 1 1 d . U . . .
H74A H 0.3149 0.3054 0.2350 0.026 Uiso 1 1 calc R U . . .
C75 C 0.2379(11) 0.3825(11) 0.1611(9) 0.024(3) Uani 1 1 d . U . . .
H75A H 0.1922 0.4192 0.1637 0.029 Uiso 1 1 calc R U . . .
C76 C 0.1930(12) 0.3138(10) 0.0760(10) 0.025(3) Uani 1 1 d . U . . .
H76A H 0.2428 0.2835 0.0710 0.030 Uiso 1 1 calc R U . . .
C77 C 0.1033(11) 0.2423(11) 0.0703(10) 0.027(3) Uani 1 1 d . U . . .
H77A H 0.0562 0.2748 0.0780 0.032 Uiso 1 1 calc R U . . .
C78 C 0.1332(11) 0.1920(11) 0.1389(9) 0.022(3) Uani 1 1 d . U . . .
H78A H 0.0729 0.1441 0.1323 0.026 Uiso 1 1 calc R U . . .
C79A C 0.2588(16) 0.0891(16) 0.2903(13) 0.059(5) Uani 0.6667 1 d . U P B 1
H79X H 0.3009 0.0686 0.3375 0.071 Uiso 0.6667 1 calc R U P B 1
H79Y H 0.2848 0.1573 0.3052 0.071 Uiso 0.6667 1 calc R U P B 1
O63A O 0.1670(18) 0.0645(17) 0.2798(16) 0.079(6) Uani 0.6667 1 d . U P B 1
H63X H 0.1650 0.0876 0.3247 0.119 Uiso 0.6667 1 calc R U P B 1
C79B C 0.2588(16) 0.0891(16) 0.2903(13) 0.059(5) Uani 0.3333 1 d . U P B 2
H79Z H 0.2576 0.1535 0.2936 0.071 Uiso 0.3333 1 calc R U P B 2
H79W H 0.1976 0.0529 0.2916 0.071 Uiso 0.3333 1 calc R U P B 2
O63B O 0.354(3) 0.087(3) 0.365(2) 0.059(9) Uani 0.3333 1 d . U P B 2
H63B H 0.3538 0.1103 0.4111 0.088 Uiso 0.3333 1 calc R U P B 2
C80 C 0.2646(13) 0.0440(11) 0.2051(10) 0.034(3) Uani 1 1 d . U . . .
H80A H 0.3316 0.0732 0.2084 0.040 Uiso 1 1 calc R U . B 1
C81 C 0.1837(12) 0.0557(11) 0.1308(10) 0.030(3) Uani 1 1 d . U . . .
H81A H 0.1179 0.0322 0.1317 0.036 Uiso 1 1 calc R U . . .
C82 C 0.1797(11) 0.0014(11) 0.0481(10) 0.026(3) Uani 1 1 d . U . . .
H82A H 0.2447 0.0278 0.0467 0.031 Uiso 1 1 calc R U . . .
C83 C 0.1669(12) -0.0962(11) 0.0477(11) 0.031(3) Uani 1 1 d . U . . .
H83A H 0.1011 -0.1226 0.0476 0.038 Uiso 1 1 calc R U . . .
C84 C 0.2488(13) -0.1002(11) 0.1282(11) 0.034(3) Uani 1 1 d . U . . .
H84A H 0.2379 -0.1664 0.1283 0.041 Uiso 1 1 calc R U . . .
O200 O 0.6449(12) 0.3056(11) 0.3912(8) 0.0839(11) Uiso 1 1 d D U . . .
N200 N 0.5981(13) 0.2794(11) 0.3026(8) 0.100(7) Uiso 1 1 d DG . . . .
C200 C 0.5315(17) 0.3183(12) 0.2525(10) 0.164(3) Uiso 1 1 d DG U . . .
H200 H 0.5232 0.3735 0.2773 0.197 Uiso 1 1 calc R U . . .
C201 C 0.4768(17) 0.2766(15) 0.1661(10) 0.164(3) Uiso 1 1 d DG U . . .
H201 H 0.4313 0.3032 0.1318 0.197 Uiso 1 1 calc R U . . .
C202 C 0.4889(18) 0.1959(14) 0.1297(8) 0.164(3) Uiso 1 1 d DG U . . .
C203 C 0.556(2) 0.1570(13) 0.1798(10) 0.164(3) Uiso 1 1 d DG U . . .
H203 H 0.5638 0.1018 0.1550 0.197 Uiso 1 1 calc DR U . . .
C204 C 0.6102(16) 0.1987(13) 0.2663(9) 0.164(3) Uiso 1 1 d DG U . . .
H204 H 0.6558 0.1721 0.3005 0.197 Uiso 1 1 calc R U . . .
C205 C 0.4406(15) 0.1582(13) 0.0374(10) 0.164(3) Uiso 1 1 d DG U . . .
C206 C 0.3536(16) 0.1788(17) -0.0060(13) 0.164(3) Uiso 1 1 d DG U . . .
H206 H 0.3361 0.2250 0.0222 0.197 Uiso 1 1 calc R U . . .
C207 C 0.2920(15) 0.1318(19) -0.0907(13) 0.164(3) Uiso 1 1 d DG U . . .
H207 H 0.2325 0.1459 -0.1204 0.197 Uiso 1 1 calc R U . . .
C208 C 0.3175(19) 0.0643(19) -0.1320(10) 0.164(3) Uiso 1 1 d DG U . . .
H208 H 0.2754 0.0322 -0.1899 0.197 Uiso 1 1 calc R U . . .
C209 C 0.405(2) 0.0436(15) -0.0886(11) 0.164(3) Uiso 1 1 d DG U . . .
H209 H 0.4221 -0.0025 -0.1168 0.197 Uiso 1 1 calc R U . . .
C210 C 0.4662(15) 0.0906(11) -0.0039(11) 0.164(3) Uiso 1 1 d DG U . . .
H210 H 0.5257 0.0765 0.0258 0.197 Uiso 1 1 calc DR U . . .
O100 O 0.1683(10) 0.1118(11) 0.5285(8) 0.0839(11) Uiso 1 1 d D U . . .
N100 N 0.2489(8) 0.1533(9) 0.6090(7) 0.137(10) Uiso 1 1 d D . . . .
C100 C 0.2899(15) 0.2480(8) 0.6479(12) 0.164(3) Uiso 1 1 d D U . . .
H100 H 0.2560 0.2891 0.6249 0.197 Uiso 1 1 calc R U . . .
C101 C 0.3807(14) 0.2821(6) 0.7204(10) 0.164(3) Uiso 1 1 d D U . . .
H101 H 0.4140 0.3468 0.7425 0.197 Uiso 1 1 calc R U . . .
C102 C 0.4224(9) 0.2211(10) 0.7605(6) 0.164(3) Uiso 1 1 d D U . . .
C103 C 0.3855(15) 0.1271(9) 0.7186(10) 0.164(3) Uiso 1 1 d D U . . .
H103 H 0.4176 0.0857 0.7431 0.197 Uiso 1 1 calc R U . . .
C104 C 0.3013(14) 0.0940(7) 0.6407(10) 0.164(3) Uiso 1 1 d D U . . .
H104 H 0.2798 0.0311 0.6092 0.197 Uiso 1 1 calc R U . . .
C105 C 0.4875(9) 0.2524(9) 0.8520(6) 0.164(3) Uiso 1 1 d D U . . .
C106 C 0.4794(11) 0.3311(10) 0.8959(9) 0.164(3) Uiso 1 1 d D U . . .
H106 H 0.4216 0.3499 0.8719 0.197 Uiso 1 1 calc DR U . . .
C107 C 0.5562(13) 0.3823(10) 0.9751(10) 0.164(3) Uiso 1 1 d D U . . .
H107 H 0.5577 0.4421 1.0006 0.197 Uiso 1 1 calc R U . . .
C108 C 0.6309(12) 0.3456(14) 1.0168(8) 0.164(3) Uiso 1 1 d D U . . .
H108 H 0.6769 0.3749 1.0744 0.197 Uiso 1 1 calc R U . . .
C109 C 0.6378(14) 0.2656(14) 0.9737(9) 0.164(3) Uiso 1 1 d D U . . .
H109 H 0.6894 0.2407 1.0015 0.197 Uiso 1 1 calc R U . . .
C110 C 0.5692(14) 0.2221(13) 0.8898(9) 0.164(3) Uiso 1 1 d D U . . .
H110 H 0.5782 0.1717 0.8583 0.197 Uiso 1 1 calc R U . . .
O1W O 0.7187(13) 0.0431(12) 0.4844(11) 0.0839(11) Uiso 1 1 d . U . . .
O2W O 0.5523(16) 0.1070(15) 0.4054(14) 0.0839(11) Uiso 0.8 1 d . U P . .
O3W O 0.433(5) 0.104(5) 0.506(4) 0.0839(11) Uiso 0.25 1 d . U P . .
O4W O 0.9711(13) 0.5167(12) 0.5456(11) 0.0839(11) Uiso 1 1 d . U . . .
O5W O 0.036(2) 0.017(2) 0.378(2) 0.0839(11) Uiso 0.5 1 d . U P . .
O6W O 0.5988(19) 0.4379(18) 0.4542(16) 0.0839(11) Uiso 0.6667 1 d . U P . .
O7W O 0.1740(16) 0.2019(15) 0.4119(14) 0.0839(11) Uiso 0.8 1 d . U P . .
O8W O 0.8935(14) 0.5155(13) 0.6579(11) 0.0839(11) Uiso 1 1 d . U . . .
O9W O 0.7504(19) 0.6049(18) 0.5863(16) 0.0839(11) Uiso 0.6667 1 d . U P . .
O11W O 0.3783(19) 0.2585(18) 0.5075(16) 0.0839(11) Uiso 0.6667 1 d . U P . .
O12W O 0.8452(13) 0.3370(12) 0.4440(11) 0.0839(11) Uiso 1 1 d . U . . .
O13W O 0.712(4) 0.517(3) 0.429(3) 0.0839(11) Uiso 0.3333 1 d . U P . .
O14W O 0.7416(13) 0.8776(13) 0.4177(12) 0.0839(11) Uiso 1 1 d . U . . .
O15W O 0.2916(13) 0.6295(12) 0.3926(11) 0.0839(11) Uiso 1 1 d . U . . .
O16W O 0.5006(16) 0.7119(15) 0.4991(14) 0.0839(11) Uiso 0.8 1 d . U P . .
O17W O 0.743(2) 0.806(2) 0.648(2) 0.0839(11) Uiso 0.5 1 d . U P . .
O18W O 0.282(5) 0.783(5) 0.334(4) 0.0839(11) Uiso 0.25 1 d . U P . .
O19W O 0.2405(16) 0.7203(15) 0.2593(14) 0.0839(11) Uiso 0.8 1 d . U P . .
O20W O 0.0956(19) 0.6280(18) 0.1068(16) 0.0839(11) Uiso 0.6667 1 d . U P . .
O21W O 0.2064(19) 0.6550(18) -0.0249(16) 0.0839(11) Uiso 0.6667 1 d . U P . .
O23W O 0.301(2) 0.950(2) 0.424(2) 0.0839(11) Uiso 0.5 1 d . U P . .
O24W O 0.011(2) 0.925(2) 0.242(2) 0.0839(11) Uiso 0.5 1 d . U P . .
O25W O 0.176(4) 0.665(3) 0.869(3) 0.0839(11) Uiso 0.3333 1 d . U P . .
O26W O 0.037(3) 0.617(2) 0.816(2) 0.0839(11) Uiso 0.5 1 d . U P . .
O27W O 0.0304(13) 0.4809(13) 0.9350(11) 0.0839(11) Uiso 1 1 d . U . . .
O29W O 0.7154(16) 0.7856(15) 0.9153(14) 0.0839(11) Uiso 0.8 1 d . U P . .
O30W O 0.9122(17) 0.9660(16) 0.9822(15) 0.0839(11) Uiso 0.75 1 d . U P . .
O31W O 0.9706(17) 0.7477(16) 0.8857(15) 0.0839(11) Uiso 0.75 1 d . U P . .
O32W O 0.8186(19) 0.8166(17) 0.8233(16) 0.0839(11) Uiso 0.6667 1 d . U P . .
O33W O 0.876(3) 0.848(2) 0.084(2) 0.0839(11) Uiso 0.5 1 d . U P . .
O34W O 0.9526(13) 0.7131(13) 0.0309(11) 0.0839(11) Uiso 1 1 d . U . . .
O35W O 0.111(4) 0.801(3) 0.322(3) 0.0839(11) Uiso 0.3333 1 d . U P . .

loop_
_atom_site_aniso_label
_atom_site_aniso_U_11
_atom_site_aniso_U_22
_atom_site_aniso_U_33
_atom_site_aniso_U_23
_atom_site_aniso_U_13
_atom_site_aniso_U_12
O1 0.033(5) 0.063(7) 0.020(5) 0.017(5) 0.011(4) 0.022(5)
O2 0.040(6) 0.039(6) 0.021(5) -0.010(4) -0.002(5) 0.003(5)
O3 0.031(5) 0.031(5) 0.031(6) -0.002(4) 0.005(5) 0.009(4)
O4 0.041(6) 0.094(9) 0.022(5) 0.014(5) 0.015(5) 0.044(6)
O5 0.067(8) 0.098(9) 0.023(5) 0.019(6) 0.023(5) 0.066(7)
O6 0.058(7) 0.040(6) 0.060(7) 0.029(5) 0.042(6) 0.038(5)
O7 0.055(7) 0.033(6) 0.057(7) 0.012(5) 0.039(6) 0.031(5)
O8 0.033(5) 0.033(5) 0.018(5) 0.002(4) 0.008(4) -0.002(4)
O9 0.031(5) 0.033(5) 0.035(6) -0.004(4) 0.018(5) -0.001(4)
O10 0.033(6) 0.065(7) 0.018(5) 0.006(5) 0.010(4) 0.015(5)
O11 0.023(5) 0.053(6) 0.018(5) 0.005(4) 0.006(4) 0.011(5)
O12 0.042(6) 0.047(6) 0.019(5) 0.003(4) 0.000(5) 0.029(5)
O13 0.023(5) 0.049(6) 0.063(8) 0.025(6) 0.020(5) 0.018(5)
O14 0.068(7) 0.037(6) 0.017(5) 0.014(4) 0.021(5) 0.025(5)
O15 0.030(5) 0.034(5) 0.021(5) 0.002(4) 0.002(4) 0.009(4)
O16 0.033(6) 0.035(6) 0.028(5) -0.002(4) 0.001(5) 0.016(5)
O17 0.017(4) 0.020(5) 0.029(5) -0.003(4) 0.002(4) 0.007(4)
O18 0.032(5) 0.019(5) 0.035(5) 0.004(4) 0.017(5) 0.009(4)
O19 0.022(5) 0.038(5) 0.026(5) 0.014(4) 0.009(4) 0.013(4)
O20 0.023(5) 0.016(4) 0.017(4) 0.005(3) 0.007(4) 0.005(4)
O21 0.038(6) 0.049(6) 0.036(6) 0.013(5) 0.029(5) 0.025(5)
O22 0.039(6) 0.054(7) 0.024(5) 0.018(5) 0.014(5) 0.027(5)
O23 0.030(5) 0.056(7) 0.019(5) -0.001(5) 0.005(4) 0.008(5)
O24 0.026(5) 0.024(5) 0.016(5) 0.004(4) 0.000(4) 0.017(4)
O25 0.024(5) 0.043(6) 0.031(6) -0.002(5) 0.002(4) 0.026(5)
O26 0.035(5) 0.027(5) 0.024(5) 0.007(4) 0.005(4) 0.009(4)
O27 0.023(5) 0.024(5) 0.027(5) 0.011(4) 0.010(4) 0.008(4)
O28 0.061(8) 0.102(10) 0.043(7) 0.051(7) 0.041(6) 0.061(7)
O29 0.086(10) 0.108(12) 0.064(9) 0.011(8) 0.056(9) 0.019(9)
O30 0.071(7) 0.031(5) 0.031(6) 0.007(4) 0.034(6) 0.022(5)
O31 0.101(6) 0.099(6) 0.101(6) 0.026(3) 0.042(3) 0.034(3)
O32 0.044(6) 0.028(5) 0.042(6) 0.010(5) 0.010(5) 0.004(5)
O33 0.027(5) 0.043(6) 0.028(5) 0.022(4) 0.012(4) 0.018(4)
O35 0.055(4) 0.057(4) 0.053(4) 0.015(2) 0.028(3) 0.015(2)
O36 0.046(6) 0.059(7) 0.028(6) 0.013(5) 0.022(5) 0.030(5)
O37 0.041(6) 0.059(7) 0.017(5) -0.009(5) 0.009(5) -0.001(5)
O38 0.039(6) 0.035(5) 0.020(5) -0.005(4) 0.013(4) 0.011(4)
O39 0.072(8) 0.047(6) 0.028(6) 0.013(5) 0.028(6) 0.043(6)
O40 0.073(8) 0.055(7) 0.022(5) 0.016(5) 0.020(6) 0.042(6)
O41 0.053(6) 0.059(7) 0.052(7) 0.036(5) 0.039(6) 0.044(5)
O42 0.029(5) 0.036(5) 0.033(6) 0.016(4) 0.010(5) 0.018(4)
O43 0.031(5) 0.037(5) 0.015(5) 0.008(4) 0.003(4) 0.005(4)
O44 0.022(5) 0.038(6) 0.021(5) 0.010(4) 0.004(4) 0.003(4)
O45 0.049(6) 0.033(6) 0.021(5) 0.009(4) 0.004(5) 0.001(5)
O46 0.038(6) 0.031(5) 0.034(6) 0.008(4) 0.013(5) 0.020(5)
O47 0.030(5) 0.048(6) 0.026(5) 0.005(5) 0.004(4) 0.025(5)
O48 0.034(6) 0.033(6) 0.039(6) -0.002(5) 0.013(5) 0.009(5)
O49 0.040(3) 0.044(3) 0.037(3) 0.009(2) 0.015(2) 0.017(2)
O50 0.045(6) 0.034(6) 0.031(6) 0.016(4) 0.015(5) 0.021(5)
O51 0.026(5) 0.046(6) 0.028(5) -0.004(5) 0.003(4) 0.008(5)
O52 0.031(5) 0.022(5) 0.041(6) 0.005(4) 0.016(5) 0.014(4)
O53 0.022(5) 0.019(4) 0.031(5) 0.004(4) 0.005(4) 0.014(4)
O54 0.023(5) 0.029(5) 0.021(5) 0.008(4) 0.008(4) 0.010(4)
O55 0.022(5) 0.031(5) 0.031(5) 0.011(4) 0.014(4) 0.015(4)
O56 0.029(5) 0.030(5) 0.035(6) 0.011(4) 0.013(5) 0.015(4)
O57 0.053(7) 0.058(7) 0.033(6) 0.020(5) 0.027(5) 0.021(6)
O58 0.079(10) 0.120(13) 0.065(9) 0.041(9) 0.018(8) 0.023(9)
O59 0.033(5) 0.054(6) 0.024(5) 0.019(5) 0.009(4) 0.024(5)
O60 0.076(9) 0.090(10) 0.039(7) 0.021(6) 0.036(7) 0.050(8)
O61 0.054(7) 0.070(8) 0.027(6) 0.008(5) 0.014(5) 0.028(6)
O62 0.038(6) 0.045(6) 0.028(6) 0.007(5) 0.012(5) 0.014(5)
O64 0.066(8) 0.044(6) 0.054(7) 0.033(6) 0.038(6) 0.031(6)
O65 0.032(5) 0.041(6) 0.012(5) 0.008(4) 0.004(4) 0.020(4)
O66 0.035(6) 0.054(7) 0.016(5) -0.002(5) -0.002(4) 0.012(5)
O67 0.021(5) 0.030(5) 0.027(5) 0.003(4) 0.003(4) 0.017(4)
O68 0.016(4) 0.020(4) 0.021(5) -0.003(4) 0.004(4) 0.010(4)
O69 0.034(6) 0.045(6) 0.021(5) -0.001(4) 0.016(5) 0.007(5)
O70 0.031(5) 0.036(5) 0.027(5) 0.011(4) 0.019(4) 0.007(4)
C1 0.040(4) 0.040(4) 0.040(4) 0.0114(16) 0.017(2) 0.0126(17)
C2 0.015(6) 0.037(7) 0.029(7) 0.001(5) 0.004(5) 0.013(5)
C3 0.039(7) 0.023(6) 0.019(6) 0.008(5) 0.006(5) 0.021(5)
C4 0.023(3) 0.024(3) 0.024(3) 0.0059(15) 0.0106(17) 0.0083(15)
C5 0.028(6) 0.046(7) 0.031(7) 0.011(6) 0.022(6) 0.018(6)
C6 0.019(6) 0.047(7) 0.021(6) -0.004(5) 0.010(5) 0.011(5)
C7 0.067(10) 0.056(9) 0.046(9) 0.020(7) 0.005(7) 0.021(8)
C8 0.046(8) 0.054(9) 0.036(8) 0.013(6) 0.017(6) 0.018(7)
C9 0.026(6) 0.040(7) 0.027(7) 0.008(5) 0.008(5) 0.017(6)
C10 0.025(6) 0.034(7) 0.021(6) 0.011(5) 0.002(5) 0.011(5)
C11 0.033(7) 0.045(7) 0.031(7) 0.008(6) 0.009(6) 0.022(6)
C12 0.035(7) 0.035(7) 0.037(7) 0.009(6) 0.008(6) 0.022(6)
C13 0.027(6) 0.036(7) 0.024(6) 0.010(5) 0.012(5) 0.010(5)
C14 0.031(7) 0.021(6) 0.026(6) 0.005(5) 0.009(5) 0.014(5)
C15 0.032(7) 0.030(7) 0.032(7) 0.008(5) 0.010(6) 0.016(5)
C16 0.051(8) 0.054(8) 0.035(8) 0.016(6) 0.005(6) 0.040(7)
C17 0.040(7) 0.039(7) 0.026(7) 0.009(5) 0.015(6) 0.025(6)
C18 0.048(7) 0.024(6) 0.031(7) 0.012(5) 0.016(6) 0.028(6)
C19 0.066(5) 0.066(5) 0.066(5) 0.0179(19) 0.029(3) 0.021(2)
C20 0.028(6) 0.033(7) 0.032(7) 0.001(5) 0.014(6) 0.019(5)
C21 0.026(6) 0.023(6) 0.037(7) -0.001(5) 0.006(6) 0.009(5)
C22 0.035(7) 0.024(6) 0.032(7) 0.010(5) 0.010(6) 0.008(5)
C23 0.024(6) 0.026(6) 0.045(8) 0.014(6) 0.016(6) 0.007(5)
C24 0.022(6) 0.036(7) 0.051(8) -0.003(6) 0.011(6) 0.020(6)
C25 0.066(9) 0.037(8) 0.027(7) 0.012(6) 0.016(7) 0.004(7)
C26 0.042(7) 0.043(8) 0.020(6) 0.005(5) 0.015(6) 0.015(6)
C27 0.023(6) 0.018(6) 0.018(6) 0.001(5) 0.001(5) 0.008(5)
C28 0.026(6) 0.022(6) 0.012(5) 0.010(5) 0.008(5) 0.009(5)
C29 0.033(7) 0.030(7) 0.034(7) 0.005(6) 0.016(6) 0.004(5)
C30 0.018(6) 0.022(6) 0.029(6) 0.005(5) 0.005(5) 0.007(5)
C31 0.041(7) 0.027(6) 0.020(6) 0.007(5) 0.008(6) 0.014(5)
C32 0.027(6) 0.027(6) 0.015(6) 0.011(5) 0.011(5) -0.001(5)
C33 0.028(6) 0.015(5) 0.024(6) 0.005(5) 0.019(5) 0.006(5)
C34 0.014(6) 0.032(6) 0.012(6) -0.004(5) 0.007(5) 0.001(5)
C35 0.024(6) 0.040(7) 0.016(6) 0.006(5) 0.007(5) 0.014(5)
C36 0.036(7) 0.025(6) 0.019(6) 0.007(5) 0.015(5) 0.010(5)
C37A 0.073(8) 0.082(9) 0.044(8) 0.014(6) 0.028(6) 0.041(7)
O34A 0.050(13) 0.098(17) 0.044(12) 0.036(12) 0.025(10) 0.026(12)
C37B 0.073(8) 0.082(9) 0.044(8) 0.014(6) 0.028(6) 0.041(7)
O34B 0.079(17) 0.108(19) 0.057(15) 0.008(14) 0.016(13) 0.028(15)
C38 0.043(8) 0.060(9) 0.037(8) 0.014(6) 0.020(6) 0.027(7)
C39 0.036(7) 0.034(7) 0.043(8) 0.016(6) 0.023(6) 0.020(6)
C40 0.035(7) 0.035(7) 0.030(7) 0.015(5) 0.017(6) 0.020(6)
C41 0.036(7) 0.046(8) 0.042(8) 0.025(6) 0.019(6) 0.015(6)
C42 0.023(6) 0.060(8) 0.042(8) 0.017(6) 0.022(6) 0.014(6)
C43 0.035(7) 0.037(7) 0.022(7) -0.003(5) 0.008(6) 0.014(6)
C44 0.024(6) 0.028(6) 0.027(6) 0.008(5) 0.006(5) 0.016(5)
C45 0.035(7) 0.028(6) 0.023(6) 0.005(5) 0.009(5) 0.023(5)
C46 0.031(7) 0.033(7) 0.037(7) 0.013(6) 0.007(6) 0.014(6)
C47 0.047(8) 0.040(7) 0.026(7) 0.010(6) 0.012(6) 0.023(6)
C48 0.028(7) 0.035(7) 0.037(7) 0.016(6) 0.003(6) 0.009(6)
C49 0.060(5) 0.060(5) 0.059(5) 0.0168(19) 0.027(2) 0.0182(19)
C50 0.035(7) 0.040(7) 0.031(7) -0.001(6) 0.011(6) 0.009(6)
C51 0.030(7) 0.032(7) 0.025(7) 0.003(5) 0.006(5) 0.008(6)
C52 0.036(7) 0.029(6) 0.015(6) 0.000(5) 0.004(5) 0.011(5)
C53 0.033(7) 0.043(7) 0.025(7) 0.002(6) 0.009(6) 0.012(6)
C54 0.038(7) 0.047(8) 0.036(8) 0.007(6) 0.012(6) 0.024(6)
C55 0.035(7) 0.042(7) 0.029(7) 0.013(6) 0.017(6) 0.013(6)
C56 0.024(6) 0.040(7) 0.034(7) 0.004(6) 0.012(6) 0.010(6)
C57 0.028(6) 0.034(7) 0.024(6) -0.001(5) 0.013(5) 0.012(5)
C58 0.028(3) 0.029(3) 0.028(3) 0.0067(15) 0.0127(18) 0.0096(15)
C59 0.037(7) 0.047(8) 0.021(6) 0.008(5) 0.016(6) 0.024(6)
C60 0.026(6) 0.044(7) 0.026(7) 0.019(6) 0.016(5) 0.019(5)
C61 0.035(7) 0.063(9) 0.028(7) 0.012(6) 0.019(6) 0.026(6)
C62 0.033(7) 0.026(6) 0.035(7) 0.007(5) 0.008(6) 0.016(5)
C63 0.033(7) 0.026(6) 0.027(7) -0.002(5) 0.012(6) 0.012(5)
C64 0.019(6) 0.032(6) 0.021(6) 0.007(5) 0.012(5) 0.014(5)
C65 0.022(6) 0.018(6) 0.033(7) 0.005(5) 0.010(5) 0.004(5)
C66 0.017(6) 0.034(7) 0.029(7) 0.005(5) 0.002(5) 0.013(5)
C67 0.042(8) 0.044(8) 0.037(8) 0.003(6) 0.013(6) 0.015(6)
C68 0.030(7) 0.031(7) 0.022(6) 0.012(5) 0.005(5) 0.007(5)
C69 0.027(6) 0.031(6) 0.022(6) 0.004(5) 0.014(5) 0.011(5)
C70 0.013(6) 0.025(6) 0.023(6) 0.002(5) 0.008(5) -0.004(5)
C71 0.028(6) 0.028(6) 0.029(7) 0.009(5) 0.013(5) 0.010(5)
C72 0.042(7) 0.028(6) 0.015(6) 0.004(5) 0.007(5) 0.008(5)
C73 0.026(6) 0.021(6) 0.017(6) 0.003(5) 0.007(5) 0.010(5)
C74 0.023(6) 0.019(6) 0.029(6) 0.013(5) 0.015(5) 0.009(5)
C75 0.023(6) 0.035(7) 0.015(6) 0.002(5) 0.012(5) 0.008(5)
C76 0.032(6) 0.022(6) 0.023(6) 0.010(5) 0.013(5) 0.007(5)
C77 0.028(6) 0.024(6) 0.031(7) 0.008(5) 0.012(5) 0.016(5)
C78 0.018(6) 0.034(6) 0.021(6) 0.004(5) 0.014(5) 0.012(5)
C79A 0.063(8) 0.064(8) 0.047(8) 0.011(6) 0.018(6) 0.029(6)
O63A 0.080(7) 0.080(7) 0.077(7) 0.022(3) 0.037(4) 0.023(3)
C79B 0.063(8) 0.064(8) 0.047(8) 0.011(6) 0.018(6) 0.029(6)
O63B 0.059(10) 0.059(10) 0.058(10) 0.017(4) 0.025(5) 0.019(4)
C80 0.045(7) 0.030(7) 0.032(7) 0.013(6) 0.019(6) 0.016(6)
C81 0.023(6) 0.035(7) 0.031(7) 0.001(5) 0.015(5) 0.008(5)
C82 0.021(6) 0.027(6) 0.032(7) 0.011(5) 0.009(5) 0.015(5)
C83 0.023(6) 0.034(7) 0.042(7) 0.000(6) 0.021(6) 0.013(5)
C84 0.038(7) 0.025(6) 0.031(7) 0.007(5) 0.012(6) 0.000(5)

loop_
_atom_type_symbol
_atom_type_description
_atom_type_scat_dispersion_real
_atom_type_scat_dispersion_imag
_atom_type_scat_source
C C 0.0033 0.0016 'International Tables Vol C Tables 4.2.6.8 and 6.1.1.4'
H H 0.0000 0.0000 'International Tables Vol C Tables 4.2.6.8 and 6.1.1.4'
N N 0.0061 0.0033 'International Tables Vol C Tables 4.2.6.8 and 6.1.1.4'
O O 0.0106 0.0060 'International Tables Vol C Tables 4.2.6.8 and 6.1.1.4'

loop_
_geom_angle_atom_site_label_1
_geom_angle_atom_site_label_2
_geom_angle_atom_site_label_3
_geom_angle
C5 O1 H1 109.5
C10 O2 H2 109.5
C11 O3 H3 109.5
C16 O4 H4 109.5
C17 O5 H5 109.5
C22 O6 H6 109.5
C23 O7 H7 109.5
C28 O8 H8 109.5
C29 O9 H9 109.5
C34 O10 H10 109.5
C35 O11 H11 109.5
C40 O12 H12 109.5
C41 O13 H13 109.5
C4 O14 H14 109.5
C6 O15 C9 117.5(11)
C12 O16 C15 117.1(11)
C18 O17 C21 119.7(10)
C24 O18 C27 118.1(10)
C30 O19 C33 115.7(10)
C36 O20 C39 117.0(9)
C42 O21 C3 119.2(10)
C6 O22 C2 115.4(10)
C12 O23 C8 115.3(11)
C18 O24 C14 114.6(10)
C24 O25 C20 114.9(10)
C30 O26 C26 113.8(10)
C32 O27 C36 114.4(9)
C42 O28 C38 113.7(11)
C7 O29 H29 109.5
C13 O30 H30 109.5
C19 O31 H31 109.5
C25 O32 H32 109.5
C31 O33 H33 109.5
C1 O35 H35 109.5
C47 O36 H36 109.5
C52 O37 H37 109.5
C53 O38 H38 109.5
C58 O39 H39 109.5
C59 O40 H40 109.5
C64 O41 H41 109.5
C65 O42 H42 109.5
C70 O43 H43 109.5
C71 O44 H44 109.5
C76 O45 H45 109.5
C77 O46 H46 109.5
C82 O47 H47 109.5
C83 O48 H48 109.5
C46 O49 H49 109.5
C51 O50 C48 118.6(11)
C54 O51 C57 115.4(11)
C60 O52 C63 119.4(10)
C69 O53 C66 116.7(9)
C72 O54 C75 114.2(10)
C78 O55 C81 116.5(9)
C84 O56 C45 119.4(10)
C43 O57 H57 109.5
C49 O58 H58 109.5
C55 O59 H59 109.5
C61 O60 H60 109.5
C67 O61 H61 109.5
C73 O62 H62 109.5
C84 O64 C80 111.6(10)
C48 O65 C44 117.8(10)
C54 O66 C50 115.0(11)
C56 O67 C60 113.0(10)
C66 O68 C62 116.2(10)
C68 O69 C72 117.1(10)
C74 O70 C78 113.9(9)
O35 C1 C2 110.7(13)
O35 C1 H1A 109.5
C2 C1 H1A 109.5
O35 C1 H1B 109.5
C2 C1 H1B 109.5
H1A C1 H1B 108.1
O22 C2 C1 108.5(11)
O22 C2 C3 112.1(10)
C1 C2 C3 112.8(12)
O22 C2 H2A 107.7
C1 C2 H2A 107.7
C3 C2 H2A 107.7
O21 C3 C4 107.5(11)
O21 C3 C2 110.0(11)
C4 C3 C2 111.2(11)
O21 C3 H3A 109.4
C4 C3 H3A 109.4
C2 C3 H3A 109.4
O14 C4 C3 108.1(10)
O14 C4 C5 108.3(11)
C3 C4 C5 110.3(11)
O14 C4 H4A 110.1
C3 C4 H4A 110.1
C5 C4 H4A 110.1
O1 C5 C4 111.2(10)
O1 C5 C6 107.5(12)
C4 C5 C6 106.8(11)
O1 C5 H5A 110.4
C4 C5 H5A 110.4
C6 C5 H5A 110.4
O22 C6 O15 112.2(11)
O22 C6 C5 109.9(12)
O15 C6 C5 109.0(10)
O22 C6 H6A 108.5
O15 C6 H6A 108.5
C5 C6 H6A 108.5
O29 C7 C8 111.4(14)
O29 C7 H7A 109.3
C8 C7 H7A 109.3
O29 C7 H7B 109.3
C8 C7 H7B 109.3
H7A C7 H7B 108.0
O23 C8 C9 111.0(13)
O23 C8 C7 104.2(13)
C9 C8 C7 113.1(14)
O23 C8 H8A 109.5
C9 C8 H8A 109.5
C7 C8 H8A 109.5
O15 C9 C8 109.9(12)
O15 C9 C10 107.0(11)
C8 C9 C10 110.2(12)
O15 C9 H9A 109.9
C8 C9 H9A 109.9
C10 C9 H9A 109.9
O2 C10 C9 110.8(11)
O2 C10 C11 109.9(11)
C9 C10 C11 108.2(12)
O2 C10 H10A 109.3
C9 C10 H10A 109.3
C11 C10 H10A 109.3
O3 C11 C12 111.0(12)
O3 C11 C10 110.7(12)
C12 C11 C10 109.7(12)
O3 C11 H11A 108.5
C12 C11 H11A 108.5
C10 C11 H11A 108.5
O23 C12 O16 109.5(11)
O23 C12 C11 110.1(12)
O16 C12 C11 108.1(12)
O23 C12 H12A 109.7
O16 C12 H12A 109.7
C11 C12 H12A 109.7
O30 C13 C14 109.5(10)
O30 C13 H13A 109.8
C14 C13 H13A 109.8
O30 C13 H13B 109.8
C14 C13 H13B 109.8
H13A C13 H13B 108.2
O24 C14 C13 105.2(10)
O24 C14 C15 108.2(10)
C13 C14 C15 112.4(11)
O24 C14 H14A 110.3
C13 C14 H14A 110.3
C15 C14 H14A 110.3
O16 C15 C16 107.7(12)
O16 C15 C14 107.2(11)
C16 C15 C14 111.7(12)
O16 C15 H15A 110.0
C16 C15 H15A 110.0
C14 C15 H15A 110.0
O4 C16 C17 111.8(14)
O4 C16 C15 110.9(12)
C17 C16 C15 109.4(13)
O4 C16 H16A 108.2
C17 C16 H16A 108.2
C15 C16 H16A 108.2
O5 C17 C16 111.9(13)
O5 C17 C18 111.5(12)
C16 C17 C18 111.3(12)
O5 C17 H17A 107.3
C16 C17 H17A 107.3
C18 C17 H17A 107.3
O24 C18 O17 112.0(11)
O24 C18 C17 111.4(11)
O17 C18 C17 104.9(11)
O24 C18 H18A 109.5
O17 C18 H18A 109.5
C17 C18 H18A 109.5
C20 C19 O31 105.0(15)
C20 C19 H19A 110.7
O31 C19 H19A 110.7
C20 C19 H19B 110.7
O31 C19 H19B 110.7
H19A C19 H19B 108.8
O25 C20 C19 106.8(13)
O25 C20 C21 109.1(11)
C19 C20 C21 113.0(14)
O25 C20 H20A 109.3
C19 C20 H20A 109.3
C21 C20 H20A 109.3
O17 C21 C22 106.8(11)
O17 C21 C20 106.2(11)
C22 C21 C20 112.7(12)
O17 C21 H21A 110.3
C22 C21 H21A 110.3
C20 C21 H21A 110.3
O6 C22 C21 112.2(12)
O6 C22 C23 109.6(11)
C21 C22 C23 106.1(12)
O6 C22 H22A 109.6
C21 C22 H22A 109.6
C23 C22 H22A 109.6
O7 C23 C24 110.8(11)
O7 C23 C22 109.5(11)
C24 C23 C22 111.8(11)
O7 C23 H23A 108.2
C24 C23 H23A 108.2
C22 C23 H23A 108.2
O25 C24 O18 108.8(11)
O25 C24 C23 109.5(12)
O18 C24 C23 109.9(12)
O25 C24 H24A 109.5
O18 C24 H24A 109.5
C23 C24 H24A 109.5
O32 C25 C26 113.4(14)
O32 C25 H25A 108.9
C26 C25 H25A 108.9
O32 C25 H25B 108.9
C26 C25 H25B 108.9
H25A C25 H25B 107.7
O26 C26 C25 104.8(12)
O26 C26 C27 110.0(11)
C25 C26 C27 112.2(12)
O26 C26 H26A 109.9
C25 C26 H26A 109.9
C27 C26 H26A 109.9
O18 C27 C28 108.1(10)
O18 C27 C26 108.5(10)
C28 C27 C26 110.7(10)
O18 C27 H27A 109.9
C28 C27 H27A 109.9
C26 C27 H27A 109.9
O8 C28 C29 115.0(11)
O8 C28 C27 109.3(10)
C29 C28 C27 106.2(10)
O8 C28 H28A 108.7
C29 C28 H28A 108.7
C27 C28 H28A 108.7
O9 C29 C30 110.1(11)
O9 C29 C28 109.9(11)
C30 C29 C28 112.8(11)
O9 C29 H29A 108.0
C30 C29 H29A 108.0
C28 C29 H29A 108.0
O19 C30 O26 110.4(10)
O19 C30 C29 108.4(11)
O26 C30 C29 110.2(10)
O19 C30 H30A 109.3
O26 C30 H30A 109.3
C29 C30 H30A 109.3
O33 C31 C32 108.9(11)
O33 C31 H31A 109.9
C32 C31 H31A 109.9
O33 C31 H31B 109.9
C32 C31 H31B 109.9
H31A C31 H31B 108.3
O27 C32 C31 108.2(10)
O27 C32 C33 110.6(10)
C31 C32 C33 113.8(11)
O27 C32 H32A 108.0
C31 C32 H32A 108.0
C33 C32 H32A 108.0
O19 C33 C34 106.4(9)
O19 C33 C32 108.7(9)
C34 C33 C32 111.4(10)
O19 C33 H33A 110.1
C34 C33 H33A 110.1
C32 C33 H33A 110.1
O10 C34 C35 108.6(10)
O10 C34 C33 113.1(10)
C35 C34 C33 109.3(10)
O10 C34 H34A 108.6
C35 C34 H34A 108.6
C33 C34 H34A 108.6
O11 C35 C34 113.1(11)
O11 C35 C36 107.8(10)
C34 C35 C36 111.0(11)
O11 C35 H35A 108.3
C34 C35 H35A 108.3
C36 C35 H35A 108.3
O20 C36 O27 110.5(10)
O20 C36 C35 108.6(10)
O27 C36 C35 107.1(10)
O20 C36 H36A 110.2
O27 C36 H36A 110.2
C35 C36 H36A 110.2
C38 C37A O34A 107.9(17)
C38 C37A H37X 110.1
O34A C37A H37X 110.1
C38 C37A H37Y 110.1
O34A C37A H37Y 110.1
H37X C37A H37Y 108.4
C37A O34A H34 109.5
C38 C37B O34B 108(2)
C38 C37B H37Z 110.1
O34B C37B H37Z 110.1
C38 C37B H37W 110.1
O34B C37B H37W 110.1
H37Z C37B H37W 108.4
C37B O34B H34B 109.5
O28 C38 C37B 107.9(13)
O28 C38 C37A 107.9(13)
O28 C38 C39 108.7(13)
C37B C38 C39 112.4(15)
C37A C38 C39 112.4(15)
O28 C38 H38A 109.3
C37A C38 H38A 109.3
C39 C38 H38A 109.3
O20 C39 C38 109.4(12)
O20 C39 C40 105.6(11)
C38 C39 C40 113.2(12)
O20 C39 H39A 109.5
C38 C39 H39A 109.5
C40 C39 H39A 109.5
O12 C40 C41 111.3(12)
O12 C40 C39 111.3(11)
C41 C40 C39 105.3(11)
O12 C40 H40A 109.6
C41 C40 H40A 109.6
C39 C40 H40A 109.6
C42 C41 O13 111.7(13)
C42 C41 C40 110.3(13)
O13 C41 C40 109.9(11)
C42 C41 H41A 108.3
O13 C41 H41A 108.3
C40 C41 H41A 108.3
O28 C42 O21 111.8(13)
O28 C42 C41 112.0(14)
O21 C42 C41 109.9(11)
O28 C42 H42A 107.6
O21 C42 H42A 107.6
C41 C42 H42A 107.6
C44 C43 O57 110.0(11)
C44 C43 H43A 109.7
O57 C43 H43A 109.7
C44 C43 H43B 109.7
O57 C43 H43B 109.7
H43A C43 H43B 108.2
C43 C44 O65 110.6(11)
C43 C44 C45 113.9(12)
O65 C44 C45 108.6(10)
C43 C44 H44A 107.9
O65 C44 H44A 107.9
C45 C44 H44A 107.9
O56 C45 C46 108.7(11)
O56 C45 C44 107.3(10)
C46 C45 C44 112.6(11)
O56 C45 H45A 109.4
C46 C45 H45A 109.4
C44 C45 H45A 109.4
O49 C46 C47 110.8(12)
O49 C46 C45 105.9(11)
C47 C46 C45 112.7(12)
O49 C46 H46A 109.1
C47 C46 H46A 109.1
C45 C46 H46A 109.1
O36 C47 C46 112.4(12)
O36 C47 C48 114.4(13)
C46 C47 C48 109.4(13)
O36 C47 H47A 106.7
C46 C47 H47A 106.7
C48 C47 H47A 106.7
O65 C48 O50 111.1(12)
O65 C48 C47 112.2(12)
O50 C48 C47 106.4(11)
O65 C48 H48A 109.1
O50 C48 H48A 109.1
C47 C48 H48A 109.1
O58 C49 C50 113.3(17)
O58 C49 H49A 108.9
C50 C49 H49A 108.9
O58 C49 H49B 108.9
C50 C49 H49B 108.9
H49A C49 H49B 107.7
O66 C50 C49 105.7(13)
O66 C50 C51 109.1(12)
C49 C50 C51 114.0(14)
O66 C50 H50A 109.3
C49 C50 H50A 109.3
C51 C50 H50A 109.3
O50 C51 C50 110.1(12)
O50 C51 C52 109.7(11)
C50 C51 C52 111.8(12)
O50 C51 H51A 108.4
C50 C51 H51A 108.4
C52 C51 H51A 108.4
O37 C52 C53 112.8(12)
O37 C52 C51 109.8(12)
C53 C52 C51 108.4(11)
O37 C52 H52A 108.6
C53 C52 H52A 108.6
C51 C52 H52A 108.6
O38 C53 C54 109.9(12)
O38 C53 C52 110.2(11)
C54 C53 C52 114.1(12)
O38 C53 H53A 107.4
C54 C53 H53A 107.4
C52 C53 H53A 107.4
O51 C54 O66 109.1(12)
O51 C54 C53 108.3(12)
O66 C54 C53 109.0(13)
O51 C54 H54A 110.1
O66 C54 H54A 110.1
C53 C54 H54A 110.1
O59 C55 C56 110.6(11)
O59 C55 H55A 109.5
C56 C55 H55A 109.5
O59 C55 H55B 109.5
C56 C55 H55B 109.5
H55A C55 H55B 108.1
O67 C56 C55 105.3(11)
O67 C56 C57 110.8(11)
C55 C56 C57 111.6(13)
O67 C56 H56A 109.7
C55 C56 H56A 109.7
C57 C56 H56A 109.7
O51 C57 C58 109.8(11)
O51 C57 C56 108.2(10)
C58 C57 C56 109.6(12)
O51 C57 H57A 109.8
C58 C57 H57A 109.8
C56 C57 H57A 109.8
C59 C58 O39 111.3(11)
C59 C58 C57 111.8(11)
O39 C58 C57 108.8(11)
C59 C58 H58A 108.3
O39 C58 H58A 108.3
C57 C58 H58A 108.3
O40 C59 C58 112.8(12)
O40 C59 C60 110.9(12)
C58 C59 C60 109.1(11)
O40 C59 H59A 108.0
C58 C59 H59A 108.0
C60 C59 H59A 108.0
O52 C60 O67 110.0(10)
O52 C60 C59 109.2(11)
O67 C60 C59 113.6(11)
O52 C60 H60A 108.0
O67 C60 H60A 108.0
C59 C60 H60A 108.0
O60 C61 C62 109.9(12)
O60 C61 H61A 109.7
C62 C61 H61A 109.7
O60 C61 H61B 109.7
C62 C61 H61B 109.7
H61A C61 H61B 108.2
O68 C62 C63 110.5(11)
O68 C62 C61 106.8(11)
C63 C62 C61 111.8(12)
O68 C62 H62A 109.2
C63 C62 H62A 109.2
C61 C62 H62A 109.2
O52 C63 C64 107.6(11)
O52 C63 C62 107.0(11)
C64 C63 C62 111.4(11)
O52 C63 H63A 110.2
C64 C63 H63A 110.2
C62 C63 H63A 110.2
O41 C64 C65 111.3(10)
O41 C64 C63 110.4(10)
C65 C64 C63 110.7(11)
O41 C64 H64A 108.1
C65 C64 H64A 108.1
C63 C64 H64A 108.1
O42 C65 C66 112.5(11)
O42 C65 C64 113.3(11)
C66 C65 C64 113.0(11)
O42 C65 H65A 105.8
C66 C65 H65A 105.8
C64 C65 H65A 105.8
O68 C66 O53 107.1(10)
O68 C66 C65 109.8(10)
O53 C66 C65 106.8(11)
O68 C66 H66A 111.0
O53 C66 H66A 111.0
C65 C66 H66A 111.0
O61 C67 C68 112.5(13)
O61 C67 H67A 109.1
C68 C67 H67A 109.1
O61 C67 H67B 109.1
C68 C67 H67B 109.1
H67A C67 H67B 107.8
O69 C68 C67 104.3(12)
O69 C68 C69 112.0(11)
C67 C68 C69 110.9(12)
O69 C68 H68A 109.8
C67 C68 H68A 109.8
C69 C68 H68A 109.8
O53 C69 C70 108.3(10)
O53 C69 C68 109.6(11)
C70 C69 C68 109.2(10)
O53 C69 H69A 109.9
C70 C69 H69A 109.9
C68 C69 H69A 109.9
O43 C70 C71 111.2(11)
O43 C70 C69 109.3(9)
C71 C70 C69 109.1(11)
O43 C70 H70A 109.1
C71 C70 H70A 109.1
C69 C70 H70A 109.1
O44 C71 C70 110.9(11)
O44 C71 C72 109.1(10)
C70 C71 C72 110.0(11)
O44 C71 H71A 108.9
C70 C71 H71A 108.9
C72 C71 H71A 108.9
O69 C72 O54 109.9(11)
O69 C72 C71 109.3(11)
O54 C72 C71 107.3(10)
O69 C72 H72A 110.1
O54 C72 H72A 110.1
C71 C72 H72A 110.1
O62 C73 C74 110.3(10)
O62 C73 H73A 109.6
C74 C73 H73A 109.6
O62 C73 H73B 109.6
C74 C73 H73B 109.6
H73A C73 H73B 108.1
O70 C74 C73 106.7(9)
O70 C74 C75 110.5(10)
C73 C74 C75 112.8(10)
O70 C74 H74A 108.9
C73 C74 H74A 108.9
C75 C74 H74A 108.9
O54 C75 C76 107.2(9)
O54 C75 C74 107.3(10)
C76 C75 C74 111.2(11)
O54 C75 H75A 110.3
C76 C75 H75A 110.3
C74 C75 H75A 110.3
O45 C76 C75 111.8(11)
O45 C76 C77 108.7(11)
C75 C76 C77 106.4(10)
O45 C76 H76A 110.0
C75 C76 H76A 110.0
C77 C76 H76A 110.0
O46 C77 C76 110.4(11)
O46 C77 C78 109.4(10)
C76 C77 C78 112.1(11)
O46 C77 H77A 108.3
C76 C77 H77A 108.3
C78 C77 H77A 108.3
O55 C78 O70 112.7(10)
O55 C78 C77 108.4(10)
O70 C78 C77 105.3(10)
O55 C78 H78A 110.1
O70 C78 H78A 110.1
C77 C78 H78A 110.1
O63A C79A C80 110.3(18)
O63A C79A H79X 109.6
C80 C79A H79X 109.6
O63A C79A H79Y 109.6
C80 C79A H79Y 109.6
H79X C79A H79Y 108.1
C79A O63A H63X 109.5
O63B C79B C80 106(2)
O63B C79B H79Z 110.4
C80 C79B H79Z 110.4
O63B C79B H79W 110.4
C80 C79B H79W 110.4
H79Z C79B H79W 108.6
C79B O63B H63B 109.5
O64 C80 C81 110.3(12)
O64 C80 C79A 105.3(12)
C81 C80 C79A 109.6(13)
O64 C80 C79B 105.3(12)
C81 C80 C79B 109.6(13)
O64 C80 H80A 110.5
C81 C80 H80A 110.5
C79A C80 H80A 110.5
O55 C81 C80 111.0(11)
O55 C81 C82 107.2(11)
C80 C81 C82 109.9(12)
O55 C81 H81A 109.6
C80 C81 H81A 109.6
C82 C81 H81A 109.6
O47 C82 C83 112.4(11)
O47 C82 C81 109.5(11)
C83 C82 C81 109.0(11)
O47 C82 H82A 108.6
C83 C82 H82A 108.6
C81 C82 H82A 108.6
O48 C83 C82 111.9(12)
O48 C83 C84 111.7(12)
C82 C83 C84 108.8(12)
O48 C83 H83A 108.1
C82 C83 H83A 108.1
C84 C83 H83A 108.1
O64 C84 O56 112.1(11)
O64 C84 C83 113.2(13)
O56 C84 C83 107.2(11)
O64 C84 H84A 108.1
O56 C84 H84A 108.1
C83 C84 H84A 108.1
C200 N200 C204 120.0
C200 N200 O200 125.4(10)
C204 N200 O200 113.8(10)
C201 C200 N200 120.0
C201 C200 H200 120.0
N200 C200 H200 120.0
C202 C201 C200 120.0
C202 C201 H201 120.0
C200 C201 H201 120.0
C201 C202 C203 120.0
C201 C202 C205 119.8(12)
C203 C202 C205 119.8(12)
C204 C203 C202 120.0
C204 C203 H203 120.0
C202 C203 H203 120.0
C203 C204 N200 120.0
C203 C204 H204 120.0
N200 C204 H204 120.0
C206 C205 C210 120.0
C206 C205 C202 115.9(12)
C210 C205 C202 122.8(12)
C205 C206 C207 120.0
C205 C206 H206 120.0
C207 C206 H206 120.0
C206 C207 C208 120.0
C206 C207 H207 120.0
C208 C207 H207 120.0
C209 C208 C207 120.0
C209 C208 H208 120.0
C207 C208 H208 120.0
C210 C209 C208 120.0
C210 C209 H209 120.0
C208 C209 H209 120.0
C209 C210 C205 120.0
C209 C210 H210 120.0
C205 C210 H210 120.0
C104 N100 C100 119.7(2)
C104 N100 O100 113.7(10)
C100 N100 O100 125.0(10)
C101 C100 N100 119.72(19)
C101 C100 H100 120.1
N100 C100 H100 120.1
C100 C101 C102 119.7(2)
C100 C101 H101 120.2
C102 C101 H101 120.2
C103 C102 C101 119.52(17)
C103 C102 C105 119.6(12)
C101 C102 C105 119.4(12)
C104 C103 C102 119.76(18)
C104 C103 H103 120.1
C102 C103 H103 120.1
N100 C104 C103 119.8(2)
N100 C104 H104 120.1
C103 C104 H104 120.1
C110 C105 C106 119.75(18)
C110 C105 C102 122.7(12)
C106 C105 C102 115.6(12)
C107 C106 C105 119.8(2)
C107 C106 H106 120.1
C105 C106 H106 120.1
C106 C107 C108 119.6(2)
C106 C107 H107 120.2
C108 C107 H107 120.2
C109 C108 C107 119.7(2)
C109 C108 H108 120.1
C107 C108 H108 120.1
C110 C109 C108 119.88(18)
C110 C109 H109 120.1
C108 C109 H109 120.1
C109 C110 C105 119.9(2)
C109 C110 H110 120.0
C105 C110 H110 120.0

loop_
_geom_bond_atom_site_label_1
_geom_bond_atom_site_label_2
_geom_bond_distance
_geom_bond_site_symmetry_2
O1 C5 1.447(17) .
O1 H1 0.8400 .
O2 C10 1.436(16) .
O2 H2 0.8400 .
O3 C11 1.430(18) .
O3 H3 0.8400 .
O4 C16 1.412(18) .
O4 H4 0.8400 .
O5 C17 1.441(17) .
O5 H5 0.8400 .
O6 C22 1.409(17) .
O6 H6 0.8400 .
O7 C23 1.460(18) .
O7 H7 0.8400 .
O8 C28 1.413(14) .
O8 H8 0.8400 .
O9 C29 1.444(17) .
O9 H9 0.8400 .
O10 C34 1.447(15) .
O10 H10 0.8400 .
O11 C35 1.437(16) .
O11 H11 0.8400 .
O12 C40 1.422(17) .
O12 H12 0.8400 .
O13 C41 1.484(18) .
O13 H13 0.8400 .
O14 C4 1.458(17) .
O14 H14 0.8400 .
O15 C6 1.402(16) .
O15 C9 1.437(18) .
O16 C12 1.436(17) .
O16 C15 1.458(18) .
O17 C18 1.439(16) .
O17 C21 1.447(16) .
O18 C24 1.432(18) .
O18 C27 1.440(15) .
O19 C30 1.409(15) .
O19 C33 1.465(14) .
O20 C36 1.395(16) .
O20 C39 1.432(16) .
O21 C42 1.409(19) .
O21 C3 1.432(16) .
O22 C6 1.388(17) .
O22 C2 1.447(16) .
O23 C12 1.418(18) .
O23 C8 1.43(2) .
O24 C18 1.387(17) .
O24 C14 1.448(16) .
O25 C24 1.410(18) .
O25 C20 1.461(15) .
O26 C30 1.417(16) .
O26 C26 1.424(18) .
O27 C32 1.437(14) .
O27 C36 1.443(16) .
O28 C42 1.376(19) .
O28 C38 1.430(19) .
O29 C7 1.44(3) .
O29 H29 0.8400 .
O30 C13 1.443(17) .
O30 H30 0.8400 .
O31 C19 1.55(3) .
O31 H31 0.8400 .
O32 C25 1.47(2) .
O32 H32 0.8400 .
O33 C31 1.465(17) .
O33 H33 0.8400 .
O35 C1 1.393(19) .
O35 H35 0.8400 .
O36 C47 1.379(17) .
O36 H36 0.8400 .
O37 C52 1.439(17) .
O37 H37 0.8400 .
O38 C53 1.447(17) .
O38 H38 0.8400 .
O39 C58 1.459(17) .
O39 H39 0.8400 .
O40 C59 1.408(17) .
O40 H40 0.8400 .
O41 C64 1.413(15) .
O41 H41 0.8400 .
O42 C65 1.416(17) .
O42 H42 0.8400 .
O43 C70 1.403(15) .
O43 H43 0.8400 .
O44 C71 1.414(16) .
O44 H44 0.8400 .
O45 C76 1.404(16) .
O45 H45 0.8400 .
O46 C77 1.467(17) .
O46 H46 0.8400 .
O47 C82 1.437(16) .
O47 H47 0.8400 .
O48 C83 1.395(17) .
O48 H48 0.8400 .
O49 C46 1.472(18) .
O49 H49 0.8400 .
O50 C51 1.400(17) .
O50 C48 1.428(17) .
O51 C54 1.434(19) .
O51 C57 1.449(17) .
O52 C60 1.420(16) .
O52 C63 1.438(16) .
O53 C69 1.439(15) .
O53 C66 1.451(17) .
O54 C72 1.440(17) .
O54 C75 1.465(15) .
O55 C78 1.384(14) .
O55 C81 1.432(17) .
O56 C84 1.434(17) .
O56 C45 1.435(15) .
O57 C43 1.484(18) .
O57 H57 0.8400 .
O58 C49 1.37(3) .
O58 H58 0.8400 .
O59 C55 1.396(17) .
O59 H59 0.8400 .
O60 C61 1.415(17) .
O60 H60 0.8400 .
O61 C67 1.44(2) .
O61 H61 0.8400 .
O62 C73 1.438(16) .
O62 H62 0.8400 .
O64 C84 1.375(19) .
O64 C80 1.432(17) .
O65 C48 1.410(18) .
O65 C44 1.471(15) .
O66 C54 1.442(19) .
O66 C50 1.466(19) .
O67 C56 1.432(17) .
O67 C60 1.432(16) .
O68 C66 1.430(16) .
O68 C62 1.464(16) .
O69 C68 1.390(17) .
O69 C72 1.405(16) .
O70 C74 1.425(15) .
O70 C78 1.447(16) .
C1 C2 1.51(2) .
C1 H1A 0.9900 .
C1 H1B 0.9900 .
C2 C3 1.515(19) .
C2 H2A 1.0000 .
C3 C4 1.513(18) .
C3 H3A 1.0000 .
C4 C5 1.529(19) .
C4 H4A 1.0000 .
C5 C6 1.56(2) .
C5 H5A 1.0000 .
C6 H6A 1.0000 .
C7 C8 1.52(2) .
C7 H7A 0.9900 .
C7 H7B 0.9900 .
C8 C9 1.47(2) .
C8 H8A 1.0000 .
C9 C10 1.524(19) .
C9 H9A 1.0000 .
C10 C11 1.52(2) .
C10 H10A 1.0000 .
C11 C12 1.51(2) .
C11 H11A 1.0000 .
C12 H12A 1.0000 .
C13 C14 1.508(19) .
C13 H13A 0.9900 .
C13 H13B 0.9900 .
C14 C15 1.539(19) .
C14 H14A 1.0000 .
C15 C16 1.51(2) .
C15 H15A 1.0000 .
C16 C17 1.46(2) .
C16 H16A 1.0000 .
C17 C18 1.50(2) .
C17 H17A 1.0000 .
C18 H18A 1.0000 .
C19 C20 1.48(3) .
C19 H19A 0.9900 .
C19 H19B 0.9900 .
C20 C21 1.52(2) .
C20 H20A 1.0000 .
C21 C22 1.49(2) .
C21 H21A 1.0000 .
C22 C23 1.53(2) .
C22 H22A 1.0000 .
C23 C24 1.50(2) .
C23 H23A 1.0000 .
C24 H24A 1.0000 .
C25 C26 1.47(2) .
C25 H25A 0.9900 .
C25 H25B 0.9900 .
C26 C27 1.552(19) .
C26 H26A 1.0000 .
C27 C28 1.522(17) .
C27 H27A 1.0000 .
C28 C29 1.511(19) .
C28 H28A 1.0000 .
C29 C30 1.494(19) .
C29 H29A 1.0000 .
C30 H30A 1.0000 .
C31 C32 1.502(18) .
C31 H31A 0.9900 .
C31 H31B 0.9900 .
C32 C33 1.521(16) .
C32 H32A 1.0000 .
C33 C34 1.512(17) .
C33 H33A 1.0000 .
C34 C35 1.496(18) .
C34 H34A 1.0000 .
C35 C36 1.527(18) .
C35 H35A 1.0000 .
C36 H36A 1.0000 .
C37A C38 1.49(3) .
C37A O34A 1.56(3) .
C37A H37X 0.9900 .
C37A H37Y 0.9900 .
O34A H34 0.8400 .
C37B C38 1.49(3) .
C37B O34B 1.55(4) .
C37B H37Z 0.9900 .
C37B H37W 0.9900 .
O34B H34B 0.8400 .
C38 C39 1.51(2) .
C38 H38A 1.0000 .
C39 C40 1.52(2) .
C39 H39A 1.0000 .
C40 C41 1.51(2) .
C40 H40A 1.0000 .
C41 C42 1.47(2) .
C41 H41A 1.0000 .
C42 H42A 1.0000 .
C43 C44 1.46(2) .
C43 H43A 0.9900 .
C43 H43B 0.9900 .
C44 C45 1.567(19) .
C44 H44A 1.0000 .
C45 C46 1.53(2) .
C45 H45A 1.0000 .
C46 C47 1.49(2) .
C46 H46A 1.0000 .
C47 C48 1.50(2) .
C47 H47A 1.0000 .
C48 H48A 1.0000 .
C49 C50 1.48(2) .
C49 H49A 0.9900 .
C49 H49B 0.9900 .
C50 C51 1.51(2) .
C50 H50A 1.0000 .
C51 C52 1.52(2) .
C51 H51A 1.0000 .
C52 C53 1.51(2) .
C52 H52A 1.0000 .
C53 C54 1.47(2) .
C53 H53A 1.0000 .
C54 H54A 1.0000 .
C55 C56 1.54(2) .
C55 H55A 0.9900 .
C55 H55B 0.9900 .
C56 C57 1.56(2) .
C56 H56A 1.0000 .
C57 C58 1.518(19) .
C57 H57A 1.0000 .
C58 C59 1.44(2) .
C58 H58A 1.0000 .
C59 C60 1.471(19) .
C59 H59A 1.0000 .
C60 H60A 1.0000 .
C61 C62 1.54(2) .
C61 H61A 0.9900 .
C61 H61B 0.9900 .
C62 C63 1.53(2) .
C62 H62A 1.0000 .
C63 C64 1.501(19) .
C63 H63A 1.0000 .
C64 C65 1.494(18) .
C64 H64A 1.0000 .
C65 C66 1.49(2) .
C65 H65A 1.0000 .
C66 H66A 1.0000 .
C67 C68 1.51(2) .
C67 H67A 0.9900 .
C67 H67B 0.9900 .
C68 C69 1.559(18) .
C68 H68A 1.0000 .
C69 C70 1.506(18) .
C69 H69A 1.0000 .
C70 C71 1.499(18) .
C70 H70A 1.0000 .
C71 C72 1.572(18) .
C71 H71A 1.0000 .
C72 H72A 1.0000 .
C73 C74 1.527(18) .
C73 H73A 0.9900 .
C73 H73B 0.9900 .
C74 C75 1.564(17) .
C74 H74A 1.0000 .
C75 C76 1.499(18) .
C75 H75A 1.0000 .
C76 C77 1.517(19) .
C76 H76A 1.0000 .
C77 C78 1.534(18) .
C77 H77A 1.0000 .
C78 H78A 1.0000 .
C79A O63A 1.30(3) .
C79A C80 1.61(2) .
C79A H79X 0.9900 .
C79A H79Y 0.9900 .
O63A H63X 0.8400 .
C79B O63B 1.55(4) .
C79B C80 1.61(2) .
C79B H79Z 0.9900 .
C79B H79W 0.9900 .
O63B H63B 0.8400 .
C80 C81 1.49(2) .
C80 H80A 1.0000 .
C81 C82 1.547(19) .
C81 H81A 1.0000 .
C82 C83 1.475(19) .
C82 H82A 1.0000 .
C83 C84 1.52(2) .
C83 H83A 1.0000 .
C84 H84A 1.0000 .
O200 N200 1.401(14) .
N200 C200 1.3900 .
N200 C204 1.3900 .
C200 C201 1.3900 .
C200 H200 0.9500 .
C201 C202 1.3900 .
C201 H201 0.9500 .
C202 C203 1.3900 .
C202 C205 1.468(14) .
C203 C204 1.3900 .
C203 H203 0.9500 .
C204 H204 0.9500 .
C205 C206 1.3900 .
C205 C210 1.3900 .
C206 C207 1.3900 .
C206 H206 0.9500 .
C207 C208 1.3900 .
C207 H207 0.9500 .
C208 C209 1.3900 .
C208 H208 0.9500 .
C209 C210 1.3900 .
C209 H209 0.9500 .
C210 H210 0.9500 .
O100 N100 1.402(14) .
N100 C104 1.3908(13) .
N100 C100 1.3911(13) .
C100 C101 1.3906(13) .
C100 H100 0.9500 .
C101 C102 1.3917(12) .
C101 H101 0.9500 .
C102 C103 1.3911(12) .
C102 C105 1.469(14) .
C103 C104 1.3909(13) .
C103 H103 0.9500 .
C104 H104 0.9500 .
C105 C110 1.3905(13) .
C105 C106 1.3911(12) .
C106 C107 1.3908(14) .
C106 H106 0.9500 .
C107 C108 1.3909(13) .
C107 H107 0.9500 .
C108 C109 1.3907(12) .
C108 H108 0.9500 .
C109 C110 1.3904(13) .
C109 H109 0.9500 .
C110 H110 0.9500 .
O18W O19W 1.33(7) .
O21W O25W 1.82(5) 1_554
O25W O21W 1.82(5) 1_556

loop_
_geom_hbond_atom_site_label_D
_geom_hbond_atom_site_label_H
_geom_hbond_atom_site_label_A
_geom_hbond_distance_DH
_geom_hbond_distance_HA
_geom_hbond_distance_DA
_geom_hbond_angle_DHA
_geom_hbond_site_symmetry_A
O1 H1 O46 0.84 1.94 2.776(14) 171.1 1_656
O2 H2 O1 0.84 2.02 2.743(15) 143.5 .
O3 H3 O4 0.84 2.08 2.773(14) 140.1 .
O4 H4 O49 0.84 1.99 2.785(14) 157.0 1_556
O5 H5 O25W 0.84 1.62 2.41(5) 155.6 1_545
O6 H6 O5 0.84 2.00 2.750(14) 148.9 .
O7 H7 O8 0.84 2.15 2.785(14) 132.2 .
O8 H8 O45 0.84 1.94 2.761(13) 165.1 1_556
O9 H9 O27W 0.84 1.79 2.611(19) 165.8 .
O10 H10 O9 0.84 2.13 2.728(14) 128.4 .
O11 H11 O43 0.84 2.31 3.068(13) 150.3 1_556
O12 H12 O41 0.84 2.05 2.881(14) 167.6 1_556
O13 H13 O27W 0.84 2.36 3.126(19) 151.2 1_655
O14 H14 O39 0.84 1.91 2.746(13) 172.6 1_556
O29 H29 O1W 0.84 2.08 2.78(2) 140.3 .
O30 H30 O15W 0.84 1.90 2.715(19) 162.9 1_545
O31 H31 O60 0.84 2.25 2.70(2) 113.4 1_445
O32 H32 O12W 0.84 2.02 2.680(19) 134.7 1_455
O33 H33 O4W 0.84 2.26 2.685(19) 111.4 1_455
O35 H35 O8W 0.84 1.99 2.76(2) 151.8 .
O36 H36 O37 0.84 2.02 2.797(15) 154.2 .
O37 H37 O2 0.84 1.95 2.775(14) 167.4 1_554
O38 H38 O30W 0.84 2.15 2.72(2) 125.1 1_544
O39 H39 O38 0.84 2.09 2.749(14) 135.1 .
O40 H40 O20W 0.84 2.05 2.80(3) 148.5 1_655
O41 H41 O40 0.84 2.02 2.784(14) 150.0 .
O42 H42 O43 0.84 2.04 2.795(13) 149.7 .
O43 H43 O10 0.84 1.98 2.794(13) 162.8 1_554
O44 H44 O21W 0.84 2.39 2.68(3) 100.7 .
O45 H45 O44 0.84 2.02 2.745(13) 144.5 .
O46 H46 O47 0.84 2.13 2.769(13) 132.7 .
O47 H47 O30W 0.84 2.03 2.86(2) 166.6 1_444
O48 H48 O31W 0.84 1.91 2.72(2) 163.9 1_444
O49 H49 O48 0.84 2.15 2.767(15) 130.4 .
O57 H57 O18W 0.84 2.19 2.83(6) 132.9 1_545
O58 H58 O5W 0.84 2.06 2.89(4) 170.5 1_655
O59 H59 O7W 0.84 2.20 2.71(2) 119.2 1_655
O60 H60 O4W 0.84 1.91 2.74(2) 169.3 .
O61 H61 O14W 0.84 2.31 2.71(2) 110.1 .
O62 H62 O59 0.84 2.12 2.728(14) 129.1 1_455
O34A H34 O16W 0.84 2.25 3.03(3) 155.2 .
O34B H34B O11W 0.84 2.16 2.49(4) 103.2 .
O63A H63X O7W 0.84 2.09 2.85(3) 150.5 .
O63B H63B O11W 0.84 2.48 3.20(5) 143.4 .

loop_
_geom_torsion_atom_site_label_1
_geom_torsion_atom_site_label_2
_geom_torsion_atom_site_label_3
_geom_torsion_atom_site_label_4
_geom_torsion
C6 O22 C2 C1 179.0(11)
C6 O22 C2 C3 53.7(15)
O35 C1 C2 O22 -67.5(15)
O35 C1 C2 C3 57.4(17)
C42 O21 C3 C4 129.9(12)
C42 O21 C3 C2 -108.9(14)
O22 C2 C3 O21 -167.9(10)
C1 C2 C3 O21 69.2(15)
O22 C2 C3 C4 -49.0(15)
C1 C2 C3 C4 -171.8(11)
O21 C3 C4 O14 -67.4(13)
C2 C3 C4 O14 172.2(10)
O21 C3 C4 C5 174.4(11)
C2 C3 C4 C5 54.0(15)
O14 C4 C5 O1 66.6(13)
C3 C4 C5 O1 -175.4(11)
O14 C4 C5 C6 -176.4(10)
C3 C4 C5 C6 -58.4(13)
C2 O22 C6 O15 61.9(15)
C2 O22 C6 C5 -59.6(14)
C9 O15 C6 O22 110.5(13)
C9 O15 C6 C5 -127.5(12)
O1 C5 C6 O22 -179.9(10)
C4 C5 C6 O22 60.7(13)
O1 C5 C6 O15 56.7(14)
C4 C5 C6 O15 -62.7(14)
C12 O23 C8 C9 56.7(16)
C12 O23 C8 C7 178.8(12)
O29 C7 C8 O23 -71.7(18)
O29 C7 C8 C9 49(2)
C6 O15 C9 C8 -113.5(13)
C6 O15 C9 C10 126.9(12)
O23 C8 C9 O15 -173.7(11)
C7 C8 C9 O15 69.5(17)
O23 C8 C9 C10 -56.1(16)
C7 C8 C9 C10 -172.8(14)
O15 C9 C10 O2 -62.4(14)
C8 C9 C10 O2 178.2(12)
O15 C9 C10 C11 177.0(10)
C8 C9 C10 C11 57.6(15)
O2 C10 C11 O3 58.7(15)
C9 C10 C11 O3 179.9(11)
O2 C10 C11 C12 -178.5(12)
C9 C10 C11 C12 -57.3(15)
C8 O23 C12 O16 62.5(15)
C8 O23 C12 C11 -56.2(16)
C15 O16 C12 O23 118.6(12)
C15 O16 C12 C11 -121.4(13)
O3 C11 C12 O23 178.7(11)
C10 C11 C12 O23 56.1(15)
O3 C11 C12 O16 59.1(15)
C10 C11 C12 O16 -63.5(15)
C18 O24 C14 C13 176.9(10)
C18 O24 C14 C15 56.5(13)
O30 C13 C14 O24 -63.6(13)
O30 C13 C14 C15 53.9(15)
C12 O16 C15 C16 128.4(12)
C12 O16 C15 C14 -111.2(12)
O24 C14 C15 O16 -171.2(9)
C13 C14 C15 O16 73.1(14)
O24 C14 C15 C16 -53.4(15)
C13 C14 C15 C16 -169.1(12)
O16 C15 C16 O4 -64.4(16)
C14 C15 C16 O4 178.1(12)
O16 C15 C16 C17 171.8(11)
C14 C15 C16 C17 54.3(16)
O4 C16 C17 O5 56.6(17)
C15 C16 C17 O5 179.9(12)
O4 C16 C17 C18 -177.9(12)
C15 C16 C17 C18 -54.6(16)
C14 O24 C18 O17 58.2(14)
C14 O24 C18 C17 -58.9(14)
C21 O17 C18 O24 113.2(13)
C21 O17 C18 C17 -125.8(12)
O5 C17 C18 O24 -177.2(12)
C16 C17 C18 O24 57.1(16)
O5 C17 C18 O17 61.5(16)
C16 C17 C18 O17 -64.3(15)
C24 O25 C20 C19 178.1(13)
C24 O25 C20 C21 55.7(15)
O31 C19 C20 O25 -64.4(17)
O31 C19 C20 C21 55.5(19)
C18 O17 C21 C22 124.7(12)
C18 O17 C21 C20 -114.8(12)
O25 C20 C21 O17 -172.3(10)
C19 C20 C21 O17 69.1(16)
O25 C20 C21 C22 -55.6(15)
C19 C20 C21 C22 -174.2(13)
O17 C21 C22 O6 -67.5(14)
C20 C21 C22 O6 176.2(11)
O17 C21 C22 C23 172.8(10)
C20 C21 C22 C23 56.5(14)
O6 C22 C23 O7 57.7(14)
C21 C22 C23 O7 179.1(10)
O6 C22 C23 C24 -179.0(12)
C21 C22 C23 C24 -57.6(15)
C20 O25 C24 O18 62.7(15)
C20 O25 C24 C23 -57.5(15)
C27 O18 C24 O25 116.4(11)
C27 O18 C24 C23 -123.7(12)
O7 C23 C24 O25 -179.1(10)
C22 C23 C24 O25 58.3(15)
O7 C23 C24 O18 61.4(14)
C22 C23 C24 O18 -61.1(15)
C30 O26 C26 C25 178.3(11)
C30 O26 C26 C27 57.5(14)
O32 C25 C26 O26 -58.2(15)
O32 C25 C26 C27 61.2(16)
C24 O18 C27 C28 126.4(12)
C24 O18 C27 C26 -113.5(13)
O26 C26 C27 O18 -174.9(10)
C25 C26 C27 O18 68.8(15)
O26 C26 C27 C28 -56.5(15)
C25 C26 C27 C28 -172.8(12)
O18 C27 C28 O8 -61.6(13)
C26 C27 C28 O8 179.7(10)
O18 C27 C28 C29 173.8(10)
C26 C27 C28 C29 55.2(14)
O8 C28 C29 O9 58.7(14)
C27 C28 C29 O9 179.7(10)
O8 C28 C29 C30 -178.0(11)
C27 C28 C29 C30 -57.0(14)
C33 O19 C30 O26 116.3(11)
C33 O19 C30 C29 -123.0(11)
C26 O26 C30 O19 61.6(13)
C26 O26 C30 C29 -58.1(14)
O9 C29 C30 O19 60.7(14)
C28 C29 C30 O19 -62.5(14)
O9 C29 C30 O26 -178.4(11)
C28 C29 C30 O26 58.4(15)
C36 O27 C32 C31 -176.9(10)
C36 O27 C32 C33 57.8(14)
O33 C31 C32 O27 -66.9(13)
O33 C31 C32 C33 56.4(14)
C30 O19 C33 C34 125.6(10)
C30 O19 C33 C32 -114.3(12)
O27 C32 C33 O19 -169.1(9)
C31 C32 C33 O19 68.9(14)
O27 C32 C33 C34 -52.2(13)
C31 C32 C33 C34 -174.2(10)
O19 C33 C34 O10 -67.7(12)
C32 C33 C34 O10 174.0(10)
O19 C33 C34 C35 171.2(10)
C32 C33 C34 C35 52.9(13)
O10 C34 C35 O11 57.3(14)
C33 C34 C35 O11 -179.0(10)
O10 C34 C35 C36 178.6(10)
C33 C34 C35 C36 -57.6(13)
C39 O20 C36 O27 112.7(12)
C39 O20 C36 C35 -130.1(11)
C32 O27 C36 O20 57.3(13)
C32 O27 C36 C35 -60.8(13)
O11 C35 C36 O20 65.1(13)
C34 C35 C36 O20 -59.2(14)
O11 C35 C36 O27 -175.5(10)
C34 C35 C36 O27 60.2(13)
C42 O28 C38 C37B 177.9(15)
C42 O28 C38 C37A 177.9(15)
C42 O28 C38 C39 55.7(18)
O34B C37B C38 O28 78(2)
O34B C37B C38 C39 -162.4(18)
O34A C37A C38 O28 -62(2)
O34A C37A C38 C39 58(2)
C36 O20 C39 C38 -117.5(13)
C36 O20 C39 C40 120.4(11)
O28 C38 C39 O20 -172.3(11)
C37B C38 C39 O20 68.3(18)
C37A C38 C39 O20 68.3(18)
O28 C38 C39 C40 -54.8(17)
C37B C38 C39 C40 -174.2(14)
C37A C38 C39 C40 -174.2(14)
O20 C39 C40 O12 -64.1(14)
C38 C39 C40 O12 176.2(12)
O20 C39 C40 C41 175.2(11)
C38 C39 C40 C41 55.6(16)
O12 C40 C41 C42 -177.1(12)
C39 C40 C41 C42 -56.5(15)
O12 C40 C41 O13 59.3(15)
C39 C40 C41 O13 180.0(12)
C38 O28 C42 O21 63.6(17)
C38 O28 C42 C41 -60.3(18)
C3 O21 C42 O28 112.3(13)
C3 O21 C42 C41 -122.6(13)
O13 C41 C42 O28 -176.6(11)
C40 C41 C42 O28 60.9(16)
O13 C41 C42 O21 58.5(15)
C40 C41 C42 O21 -64.0(15)
O57 C43 C44 O65 -64.5(14)
O57 C43 C44 C45 58.1(15)
C48 O65 C44 C43 176.3(11)
C48 O65 C44 C45 50.6(14)
C84 O56 C45 C46 129.9(12)
C84 O56 C45 C44 -108.1(13)
C43 C44 C45 O56 71.6(14)
O65 C44 C45 O56 -164.7(10)
C43 C44 C45 C46 -168.9(11)
O65 C44 C45 C46 -45.2(14)
O56 C45 C46 O49 -69.6(13)
C44 C45 C46 O49 171.7(10)
O56 C45 C46 C47 169.1(12)
C44 C45 C46 C47 50.4(16)
O49 C46 C47 O36 59.3(16)
C45 C46 C47 O36 177.7(12)
O49 C46 C47 C48 -172.5(11)
C45 C46 C47 C48 -54.1(16)
C44 O65 C48 O50 61.1(14)
C44 O65 C48 C47 -57.8(15)
C51 O50 C48 O65 110.4(13)
C51 O50 C48 C47 -127.3(13)
O36 C47 C48 O65 -176.4(11)
C46 C47 C48 O65 56.4(16)
O36 C47 C48 O50 62.0(16)
C46 C47 C48 O50 -65.2(15)
C54 O66 C50 C49 -179.2(13)
C54 O66 C50 C51 57.8(16)
O58 C49 C50 O66 -71.3(19)
O58 C49 C50 C51 49(2)
C48 O50 C51 C50 -113.8(14)
C48 O50 C51 C52 122.6(13)
O66 C50 C51 O50 -177.1(11)
C49 C50 C51 O50 65.0(18)
O66 C50 C51 C52 -54.8(17)
C49 C50 C51 C52 -172.7(14)
O50 C51 C52 O37 -60.7(15)
C50 C51 C52 O37 176.8(12)
O50 C51 C52 C53 175.6(11)
C50 C51 C52 C53 53.1(16)
O37 C52 C53 O38 59.8(16)
C51 C52 C53 O38 -178.3(11)
O37 C52 C53 C54 -175.9(13)
C51 C52 C53 C54 -54.0(17)
C57 O51 C54 O66 120.0(12)
C57 O51 C54 C53 -121.5(13)
C50 O66 C54 O51 60.7(16)
C50 O66 C54 C53 -57.4(16)
O38 C53 C54 O51 61.1(15)
C52 C53 C54 O51 -63.4(17)
O38 C53 C54 O66 179.7(11)
C52 C53 C54 O66 55.3(17)
C60 O67 C56 C55 173.2(10)
C60 O67 C56 C57 52.3(14)
O59 C55 C56 O67 -64.9(15)
O59 C55 C56 C57 55.3(16)
C54 O51 C57 C58 129.4(12)
C54 O51 C57 C56 -111.1(13)
O67 C56 C57 O51 -170.2(10)
C55 C56 C57 O51 72.8(14)
O67 C56 C57 C58 -50.5(14)
C55 C56 C57 C58 -167.5(11)
O51 C57 C58 C59 173.1(10)
C56 C57 C58 C59 54.4(14)
O51 C57 C58 O39 -63.6(13)
C56 C57 C58 O39 177.7(10)
O39 C58 C59 O40 56.8(14)
C57 C58 C59 O40 178.8(11)
O39 C58 C59 C60 -179.4(11)
C57 C58 C59 C60 -57.5(15)
C63 O52 C60 O67 111.5(12)
C63 O52 C60 C59 -123.3(12)
C56 O67 C60 O52 65.2(14)
C56 O67 C60 C59 -57.4(14)
O40 C59 C60 O52 60.4(15)
C58 C59 C60 O52 -64.4(14)
O40 C59 C60 O67 -176.4(11)
C58 C59 C60 O67 58.7(15)
C66 O68 C62 C63 53.2(14)
C66 O68 C62 C61 175.0(11)
O60 C61 C62 O68 62.2(16)
O60 C61 C62 C63 -176.8(12)
C60 O52 C63 C64 125.1(12)
C60 O52 C63 C62 -115.0(12)
O68 C62 C63 O52 -167.4(10)
C61 C62 C63 O52 73.7(14)
O68 C62 C63 C64 -50.1(15)
C61 C62 C63 C64 -168.9(12)
O52 C63 C64 O41 -67.5(14)
C62 C63 C64 O41 175.5(11)
O52 C63 C64 C65 168.8(10)
C62 C63 C64 C65 51.9(15)
O41 C64 C65 O42 52.5(14)
C63 C64 C65 O42 175.6(10)
O41 C64 C65 C66 -178.1(11)
C63 C64 C65 C66 -55.0(14)
C62 O68 C66 O53 60.6(13)
C62 O68 C66 C65 -55.0(14)
C69 O53 C66 O68 118.4(11)
C69 O53 C66 C65 -123.9(11)
O42 C65 C66 O68 -175.2(10)
C64 C65 C66 O68 54.9(14)
O42 C65 C66 O53 68.9(13)
C64 C65 C66 O53 -60.9(13)
C72 O69 C68 C67 174.9(11)
C72 O69 C68 C69 54.8(15)
O61 C67 C68 O69 -53.8(15)
O61 C67 C68 C69 67.0(16)
C66 O53 C69 C70 124.6(11)
C66 O53 C69 C68 -116.3(12)
O69 C68 C69 O53 -171.8(10)
C67 C68 C69 O53 72.0(14)
O69 C68 C69 C70 -53.4(15)
C67 C68 C69 C70 -169.5(12)
O53 C69 C70 O43 -62.5(13)
C68 C69 C70 O43 178.2(11)
O53 C69 C70 C71 175.7(10)
C68 C69 C70 C71 56.4(14)
O43 C70 C71 O44 60.1(13)
C69 C70 C71 O44 -179.2(10)
O43 C70 C71 C72 -179.1(10)
C69 C70 C71 C72 -58.5(14)
C68 O69 C72 O54 62.5(14)
C68 O69 C72 C71 -55.0(15)
C75 O54 C72 O69 119.7(11)
C75 O54 C72 C71 -121.5(11)
O44 C71 C72 O69 177.5(11)
C70 C71 C72 O69 55.7(15)
O44 C71 C72 O54 58.4(14)
C70 C71 C72 O54 -63.5(14)
C78 O70 C74 C73 -178.3(10)
C78 O70 C74 C75 58.8(13)
O62 C73 C74 O70 -66.8(12)
O62 C73 C74 C75 54.7(13)
C72 O54 C75 C76 126.3(11)
C72 O54 C75 C74 -114.2(11)
O70 C74 C75 O54 -171.0(9)
C73 C74 C75 O54 69.7(13)
O70 C74 C75 C76 -54.0(14)
C73 C74 C75 C76 -173.4(10)
O54 C75 C76 O45 -70.4(14)
C74 C75 C76 O45 172.6(10)
O54 C75 C76 C77 171.1(10)
C74 C75 C76 C77 54.0(14)
O45 C76 C77 O46 56.4(14)
C75 C76 C77 O46 176.9(10)
O45 C76 C77 C78 178.6(11)
C75 C76 C77 C78 -60.9(14)
C81 O55 C78 O70 112.6(12)
C81 O55 C78 C77 -131.2(11)
C74 O70 C78 O55 56.1(13)
C74 O70 C78 C77 -61.9(12)
O46 C77 C78 O55 65.1(13)
C76 C77 C78 O55 -57.7(14)
O46 C77 C78 O70 -174.0(9)
C76 C77 C78 O70 63.1(13)
C84 O64 C80 C81 59.8(16)
C84 O64 C80 C79A 178.0(13)
C84 O64 C80 C79B 178.0(13)
O63A C79A C80 O64 -73(2)
O63A C79A C80 C81 46(2)
O63B C79B C80 O64 69(2)
O63B C79B C80 C81 -171.9(18)
C78 O55 C81 C80 -116.5(12)
C78 O55 C81 C82 123.5(11)
O64 C80 C81 O55 -175.4(10)
C79A C80 C81 O55 69.1(15)
C79B C80 C81 O55 69.1(15)
O64 C80 C81 C82 -57.0(15)
C79A C80 C81 C82 -172.5(12)
C79B C80 C81 C82 -172.5(12)
O55 C81 C82 O47 -60.1(13)
C80 C81 C82 O47 179.2(11)
O55 C81 C82 C83 176.5(10)
C80 C81 C82 C83 55.8(14)
O47 C82 C83 O48 60.6(14)
C81 C82 C83 O48 -177.8(10)
O47 C82 C83 C84 -175.6(11)
C81 C82 C83 C84 -54.0(14)
C80 O64 C84 O56 60.9(16)
C80 O64 C84 C83 -60.5(15)
C45 O56 C84 O64 114.5(13)
C45 O56 C84 C83 -120.7(12)
O48 C83 C84 O64 -177.8(11)
C82 C83 C84 O64 58.2(14)
O48 C83 C84 O56 58.1(15)
C82 C83 C84 O56 -65.8(14)
C204 N200 C200 C201 0.0
O200 N200 C200 C201 -168.9(17)
N200 C200 C201 C202 0.0
C200 C201 C202 C203 0.0
C200 C201 C202 C205 -172.5(19)
C201 C202 C203 C204 0.0
C205 C202 C203 C204 172.5(19)
C202 C203 C204 N200 0.0
C200 N200 C204 C203 0.0
O200 N200 C204 C203 170.2(15)
C201 C202 C205 C206 -27.6(18)
C203 C202 C205 C206 159.8(12)
C201 C202 C205 C210 165.6(14)
C203 C202 C205 C210 -7(2)
C210 C205 C206 C207 0.0
C202 C205 C206 C207 -167.2(18)
C205 C206 C207 C208 0.0
C206 C207 C208 C209 0.0
C207 C208 C209 C210 0.0
C208 C209 C210 C205 0.0
C206 C205 C210 C209 0.0
C202 C205 C210 C209 166.2(19)
C104 N100 C100 C101 -3(3)
O100 N100 C100 C101 -168(2)
N100 C100 C101 C102 -9(3)
C100 C101 C102 C103 14.0(19)
C100 C101 C102 C105 -152(2)
C101 C102 C103 C104 -6(3)
C105 C102 C103 C104 160(2)
C100 N100 C104 C103 11(3)
O100 N100 C104 C103 178(2)
C102 C103 C104 N100 -6(3)
C103 C102 C105 C110 49(2)
C101 C102 C105 C110 -145.7(17)
C103 C102 C105 C106 -147.6(17)
C101 C102 C105 C106 18.2(19)
C110 C105 C106 C107 4(2)
C102 C105 C106 C107 -160.3(18)
C105 C106 C107 C108 -12(2)
C106 C107 C108 C109 11(3)
C107 C108 C109 C110 -1(4)
C108 C109 C110 C105 -7(4)
C106 C105 C110 C109 6(3)
C102 C105 C110 C109 169(2)
